data_7247057
loop_
_publ_author_name
'Rapeenun, Peerapon'
'Nalaoh, Phattananawee'
'Promarak, Vinich'
'Flood, Adrian E.'

_publ_section_title
;
 Improving aqueous solubility of ciprofloxacin: three different
 stoichiometric hydrated salt forms with oxalic acid
;
_journal_issue 31
_journal_name_full CrystEngComm
_journal_page_first 4461
_journal_page_last 4469
_journal_paper_doi 10.1039/D3CE00514C
_journal_volume 25
_journal_year 2023
_chemical_formula_moiety '6(C17 H19 F N3 O3), 3(C2 O4), 2(H2 O)'
_chemical_formula_sum 'C108 H118 F6 N18 O32'
_chemical_formula_weight 2294.20
_chemical_name_common 'Hexa-Ciprofloxacin tri-oxalate dihydrate'
_space_group_crystal_system triclinic
_space_group_IT_number 2
_space_group_name_Hall '-P 1'
_space_group_name_H-M_alt 'P -1'
_atom_sites_solution_hydrogens mixed
_atom_sites_solution_primary iterative
_audit_creation_date 2021-12-23
_audit_creation_method
;
Olex2 1.5
(compiled 2021.12.09 svn.r5202d8cf for OlexSys, GUI svn.r6439)
;
_audit_update_record
;
2021-12-23 deposited with the CCDC.	2023-07-14 downloaded from the CCDC.
;
_cell_angle_alpha 90.753(5)
_cell_angle_beta 93.648(4)
_cell_angle_gamma 94.741(5)
_cell_formula_units_Z 2
_cell_length_a 13.7549(18)
_cell_length_b 13.9237(19)
_cell_length_c 30.361(4)
_cell_measurement_reflns_used 9850
_cell_measurement_temperature 100.0
_cell_measurement_theta_max 28.74
_cell_measurement_theta_min 2.31
_cell_volume 5782.1(13)
_computing_cell_refinement 'SAINT V8.40B (Bruker, 2016)'
_computing_data_reduction 'SAINT V8.40B (Bruker, 2016)'
_computing_molecular_graphics 'Olex2 1.5 (Dolomanov et al., 2009)'
_computing_publication_material 'Olex2 1.5 (Dolomanov et al., 2009)'
_computing_structure_refinement 'SHELXL 2018/3 (Sheldrick, 2015)'
_computing_structure_solution 'olex2.solve 1.5 (Bourhis et al., 2015)'
_diffrn_ambient_temperature 100.00
_diffrn_detector 'Bruker APEX2 area detector'
_diffrn_detector_area_resol_mean 7.9
_diffrn_detector_type 'CCD area detector'
_diffrn_measured_fraction_theta_full 0.999
_diffrn_measured_fraction_theta_max 0.999
_diffrn_measurement_device 'three-circle diffractometer'
_diffrn_measurement_device_type 'Bruker SMART APEX2 area detector'
_diffrn_measurement_method '\w and \f scans'
_diffrn_radiation_monochromator 'mirror optics'
_diffrn_radiation_probe x-ray
_diffrn_radiation_type MoK\a
_diffrn_radiation_wavelength 0.71073
_diffrn_reflns_av_R_equivalents 0.0494
_diffrn_reflns_av_unetI/netI 0.0354
_diffrn_reflns_Laue_measured_fraction_full 0.999
_diffrn_reflns_Laue_measured_fraction_max 0.999
_diffrn_reflns_limit_h_max 17
_diffrn_reflns_limit_h_min -17
_diffrn_reflns_limit_k_max 18
_diffrn_reflns_limit_k_min -18
_diffrn_reflns_limit_l_max 39
_diffrn_reflns_limit_l_min -39
_diffrn_reflns_number 180592
_diffrn_reflns_point_group_measured_fraction_full 0.999
_diffrn_reflns_point_group_measured_fraction_max 0.999
_diffrn_reflns_theta_full 25.242
_diffrn_reflns_theta_max 27.484
_diffrn_reflns_theta_min 1.940
_diffrn_source 'microfocus sealed X-ray tube'
_diffrn_source_type 'Incoatec I\ms'
_exptl_absorpt_coefficient_mu 0.104
_exptl_absorpt_correction_T_max 0.7458
_exptl_absorpt_correction_T_min 0.7025
_exptl_absorpt_correction_type multi-scan
_exptl_absorpt_process_details
;
SADABS-2016/2 (Bruker,2016/2) was used for absorption correction.
wR2(int) was 0.1538 before and 0.0796 after correction.
The Ratio of minimum to maximum transmission is 0.9419.
The \l/2 correction factor is Not present.
;
_exptl_crystal_colour 'clear light colourless'
_exptl_crystal_colour_lustre clear
_exptl_crystal_colour_modifier light
_exptl_crystal_colour_primary colourless
_exptl_crystal_density_diffrn 1.318
_exptl_crystal_description prism
_exptl_crystal_F_000 2404
_exptl_crystal_recrystallization_method 'Re-crystallisation from solvent: Water'
_exptl_crystal_size_max 0.68
_exptl_crystal_size_mid 0.25
_exptl_crystal_size_min 0.14
_refine_diff_density_max 0.383
_refine_diff_density_min -0.375
_refine_diff_density_rms 0.051
_refine_ls_extinction_method none
_refine_ls_goodness_of_fit_ref 1.040
_refine_ls_hydrogen_treatment constr
_refine_ls_matrix_type full
_refine_ls_number_parameters 1537
_refine_ls_number_reflns 26489
_refine_ls_number_restraints 0
_refine_ls_restrained_S_all 1.040
_refine_ls_R_factor_all 0.0577
_refine_ls_R_factor_gt 0.0405
_refine_ls_shift/su_max 0.002
_refine_ls_shift/su_mean 0.000
_refine_ls_structure_factor_coef Fsqd
_refine_ls_weighting_details 'w=1/[\s^2^(Fo^2^)+(0.0540P)^2^+1.8298P] where P=(Fo^2^+2Fc^2^)/3'
_refine_ls_weighting_scheme calc
_refine_ls_wR_factor_gt 0.1023
_refine_ls_wR_factor_ref 0.1092
_reflns_Friedel_coverage 0.000
_reflns_number_gt 20468
_reflns_number_total 26489
_reflns_threshold_expression 'I > 2\s(I)'
_cod_data_source_file d3ce00514c2.cif
_cod_data_source_block mo_adf_c32_moka100k_0m
_cod_depositor_comments 'Adding full bibliography for 7247055--7247057.cif.'
_cod_database_code 7247057
_shelx_shelxl_version_number 2018/3
_shelx_space_group_comment
;
The symmetry employed for this shelxl refinement is uniquely defined
by the following loop, which should always be used as a source of
symmetry information in preference to the above space-group names.
They are only intended as comments.
;
_shelx_estimated_absorpt_t_max 0.986
_shelx_estimated_absorpt_t_min 0.932
_olex2_refinement_description
;
1. Fixed Uiso
 At 1.2 times of:
  All C(H) groups, All C(H,H) groups, All N(H,H) groups
 At 1.5 times of:
  All O(H) groups, All O(H,H) groups
2. Uiso/Uaniso restraints and constraints
Uanis(O6) = Uanis(O16)
3. Others
 Fixed Sof: C2(0.6667) H2A(0.6667) H2B(0.6667) C8(0.6667) H8A(0.6667)
 H8B(0.6667) C69(0.6667) H69(0.6667) C83(0.66667) H83(0.66667) C84(0.66667)
 H84A(0.66667) H84B(0.66667) C85(0.66667) H85A(0.66667) H85B(0.66667)
 C110(0.33333) H11G(0.33333) H11H(0.33333) C109(0.33333) H109(0.33333)
 C111(0.33333) H11I(0.33333) H11J(0.33333) C112(0.33333) H112(0.33333)
 C113(0.33333) H11A(0.33333) H11B(0.33333) C114(0.33333) H11C(0.33333)
 H11D(0.33333)
4.a Free rotating group:
 O30(H30A,H30B), O31(H31A,H31B)
4.b Ternary CH refined with riding coordinates:
 C18(H18), C36(H36), C52(H52), C69(H69), C83(H83), C100(H100), C109(H109),
 C112(H112)
4.c Secondary CH2 refined with riding coordinates:
 N2(H2C,H2D), C2(H2A,H2B), C4(H4A,H4B), N5(H5A,H5B), C5(H5C,H5D), C6(H6A,H6B),
 C7(H7A,H7B), N8(H8C,H8D), C8(H8A,H8B), N11(H11E,H11F), N14(H14A,H14B),
 N17(H17A,H17B), C19(H19A,H19B), C20(H20A,H20B), C22(H22A,H22B), C23(H23A,H23B),
  C24(H24A,H24B), C25(H25A,H25B), C37(H37A,H37B), C38(H38A,H38B), C39(H39A,
 H39B), C40(H40A,H40B), C41(H41A,H41B), C42(H42A,H42B), C53(H53A,H53B),
 C54(H54A,H54B), C56(H56A,H56B), C57(H57A,H57B), C58(H58A,H58B), C59(H59A,H59B),
  C70(H70A,H70B), C71(H71A,H71B), C72(H72A,H72B), C73(H73A,H73B), C84(H84A,
 H84B), C85(H85A,H85B), C86(H86A,H86B), C87(H87A,H87B), C88(H88A,H88B),
 C89(H89A,H89B), C101(H10A,H10B), C102(H10C,H10D), C110(H11G,H11H), C111(H11I,
 H11J), C113(H11A,H11B), C114(H11C,H11D)
4.d Aromatic/amide H refined with riding coordinates:
 C10(H10), C13(H13), C15(H15), C28(H28), C31(H31), C34(H34), C44(H44),
 C47(H47), C49(H49), C62(H62), C65(H65), C67(H67), C75(H75), C78(H78), C80(H80),
  C92(H92), C95(H95), C98(H98)
4.e Idealised tetrahedral OH refined as rotating group:
 O3(H3), O5(H5), O8(H8), O11(H11), O14(H14), O17(H17)
;
_smtbx_masks_void_probe_radius 1.2
_smtbx_masks_void_truncation_radius 1.2
_olex2_submission_special_instructions 'No special instructions were received'

loop_
_space_group_symop_operation_xyz
'x, y, z'
'-x, -y, -z'

loop_
_atom_site_label
_atom_site_type_symbol
_atom_site_fract_x
_atom_site_fract_y
_atom_site_fract_z
_atom_site_U_iso_or_equiv
_atom_site_adp_type
_atom_site_occupancy
_atom_site_site_symmetry_order
_atom_site_calc_flag
_atom_site_refinement_flags_posn
_atom_site_refinement_flags_adp
_atom_site_refinement_flags_occupancy
_atom_site_disorder_assembly
_atom_site_disorder_group
O32 O 1.04901(7) 0.79599(8) 0.41727(3) 0.0246(2) Uani 1 1 d . . . . .
F1 F 0.38226(6) 0.63751(6) 0.53640(2) 0.01980(17) Uani 1 1 d . . . . .
O1 O 0.70280(7) 1.10743(8) 0.42799(4) 0.0298(3) Uani 1 1 d . . . . .
N1 N 0.45097(8) 0.70862(9) 0.61709(4) 0.0199(3) Uani 1 1 d . . . . .
C1 C 1.36730(10) 0.42236(11) 0.44605(5) 0.0222(3) Uani 1 1 d . . . . .
F2 F 0.75328(6) 0.32114(6) 0.53338(3) 0.02089(17) Uani 1 1 d . . . . .
O2 O 0.51391(7) 0.86142(7) 0.42225(3) 0.0184(2) Uani 1 1 d . . . . .
N2 N 0.37275(8) 0.75272(8) 0.69925(4) 0.0183(2) Uani 1 1 d . . . . .
H2C H 0.368980 0.692479 0.710615 0.022 Uiso 1 1 calc R U . . .
H2D H 0.350252 0.793448 0.719199 0.022 Uiso 1 1 calc R U . . .
C2 C 0.2005(2) -0.0444(2) 0.92267(9) 0.0264(6) Uani 0.6667 1 d . . P A 1
H2A H 0.162321 -0.025303 0.947419 0.032 Uiso 0.6667 1 calc R U P A 1
H2B H 0.176107 -0.106038 0.907618 0.032 Uiso 0.6667 1 calc R U P A 1
F3 F 0.34320(6) 0.60759(6) 0.96587(3) 0.02085(17) Uani 1 1 d . . . . .
O3 O 0.60587(7) 1.00366(8) 0.38612(3) 0.0239(2) Uani 1 1 d . . . . .
H3 H 0.569313 0.953332 0.389608 0.036 Uiso 1 1 calc R U . . .
N3 N 0.63734(8) 0.96370(8) 0.54219(4) 0.0173(2) Uani 1 1 d . . . . .
C3 C 0.31992(10) -0.00307(10) 1.08553(5) 0.0197(3) Uani 1 1 d . . . . .
F4 F 0.68421(6) 0.27110(6) 0.95894(3) 0.02198(18) Uani 1 1 d . . . . .
O4 O 0.87209(7) 0.54259(7) 0.41547(3) 0.0188(2) Uani 1 1 d . . . . .
N4 N 0.80414(8) 0.40984(8) 0.61326(4) 0.0164(2) Uani 1 1 d . . . . .
C4 C 0.34734(10) 0.68471(11) 0.62380(4) 0.0196(3) Uani 1 1 d . . . . .
H4A H 0.337929 0.617671 0.634169 0.024 Uiso 1 1 calc R U . . .
H4B H 0.308671 0.688687 0.595345 0.024 Uiso 1 1 calc R U . . .
F5 F 1.08141(6) 0.00453(6) 0.53223(3) 0.02420(19) Uani 1 1 d . . . . .
O5 O 0.96266(7) 0.68234(7) 0.37661(3) 0.0209(2) Uani 1 1 d . . . . .
H5 H 0.926930 0.631813 0.380786 0.031 Uiso 1 1 calc R U . . .
N5 N 0.74939(8) 0.32116(8) 0.69285(4) 0.0176(2) Uani 1 1 d . . . . .
H5A H 0.750688 0.267164 0.709364 0.021 Uiso 1 1 calc R U . . .
H5B H 0.718457 0.365280 0.707915 0.021 Uiso 1 1 calc R U . . .
C5 C 0.31059(10) 0.75249(10) 0.65730(4) 0.0198(3) Uani 1 1 d . . . . .
H5C H 0.312362 0.818497 0.645481 0.024 Uiso 1 1 calc R U . . .
H5D H 0.242031 0.731541 0.662949 0.024 Uiso 1 1 calc R U . . .
F6 F -0.02401(6) 0.92762(6) 0.96314(3) 0.02655(19) Uani 1 1 d . . . . .
O6 O -0.10074(8) 0.26606(8) 1.08191(4) 0.02981(18) Uani 1 1 d . . . . .
N6 N 0.97500(8) 0.66836(8) 0.53398(4) 0.0145(2) Uani 1 1 d . . . . .
C6 C 0.47685(10) 0.78392(11) 0.69168(4) 0.0206(3) Uani 1 1 d . . . . .
H6A H 0.517564 0.782479 0.719717 0.025 Uiso 1 1 calc R U . . .
H6B H 0.482015 0.850636 0.680671 0.025 Uiso 1 1 calc R U . . .
O7 O 0.13891(7) 0.46395(7) 1.08363(3) 0.0202(2) Uani 1 1 d . . . . .
N7 N 0.24126(9) 0.56337(8) 0.88542(4) 0.0196(3) Uani 1 1 d . . . . .
C7 C 0.51231(10) 0.71591(11) 0.65805(4) 0.0209(3) Uani 1 1 d . . . . .
H7A H 0.579862 0.738567 0.651434 0.025 Uiso 1 1 calc R U . . .
H7B H 0.514044 0.651066 0.670921 0.025 Uiso 1 1 calc R U . . .
O8 O 0.01115(8) 0.35796(8) 1.12218(3) 0.0263(2) Uani 1 1 d . . . . .
H8 H 0.058292 0.398216 1.117771 0.039 Uiso 1 1 calc R U . . .
N8 N 0.24861(8) 0.65281(8) 0.80186(4) 0.0162(2) Uani 1 1 d . . . . .
H8C H 0.310212 0.642091 0.794883 0.019 Uiso 1 1 calc R U . . .
H8D H 0.220473 0.685633 0.779384 0.019 Uiso 1 1 calc R U . . .
C8 C 0.24634(16) 0.03476(17) 0.89500(8) 0.0248(5) Uani 0.6667 1 d . . P A 1
H8A H 0.249770 0.021516 0.863044 0.030 Uiso 0.6667 1 calc R U P A 1
H8B H 0.235987 0.102237 0.902837 0.030 Uiso 0.6667 1 calc R U P A 1
O9 O 0.48986(7) 0.13532(7) 1.08161(3) 0.0205(2) Uani 1 1 d . . . . .
N9 N 0.01130(8) 0.35926(8) 0.96491(4) 0.0154(2) Uani 1 1 d . . . . .
C9 C 0.47877(9) 0.75690(10) 0.57962(4) 0.0157(3) Uani 1 1 d . . . . .
O10 O 0.25050(8) -0.06257(8) 1.08514(3) 0.0279(2) Uani 1 1 d . . . . .
N10 N 0.58216(9) 0.21765(8) 0.88083(4) 0.0192(2) Uani 1 1 d . . . . .
C10 C 0.54597(9) 0.83687(10) 0.58033(4) 0.0167(3) Uani 1 1 d . . . . .
H10 H 0.574780 0.862137 0.607776 0.020 Uiso 1 1 calc R U . . .
O11 O 0.36301(8) 0.03205(8) 1.12331(3) 0.0256(2) Uani 1 1 d . . . . .
H11 H 0.409465 0.072458 1.118105 0.038 Uiso 1 1 calc R U . . .
N11 N 0.67809(8) 0.26428(8) 0.80337(4) 0.0168(2) Uani 1 1 d . . . . .
H11E H 0.734544 0.261295 0.789511 0.020 Uiso 1 1 calc R U . . .
H11F H 0.635205 0.293196 0.784882 0.020 Uiso 1 1 calc R U . . .
C11 C 0.57187(9) 0.88081(9) 0.54108(4) 0.0145(3) Uani 1 1 d . . . . .
O12 O 1.42132(8) 0.49482(8) 0.45313(3) 0.0300(3) Uani 1 1 d . . . . .
N12 N 0.34748(9) 0.03152(8) 0.96600(4) 0.0196(3) Uani 1 1 d . . . . .
C12 C 0.52962(9) 0.84566(9) 0.50003(4) 0.0142(3) Uani 1 1 d . . . . .
O13 O 1.22848(7) 0.25405(7) 0.43322(3) 0.0217(2) Uani 1 1 d . . . . .
N13 N 1.14736(8) 0.05588(9) 0.61827(4) 0.0196(3) Uani 1 1 d . . . . .
C13 C 0.46357(9) 0.76292(10) 0.49937(4) 0.0144(3) Uani 1 1 d . . . . .
H13 H 0.434922 0.736745 0.472054 0.017 Uiso 1 1 calc R U . . .
O14 O 1.33604(8) 0.39442(8) 0.40511(3) 0.0259(2) Uani 1 1 d . . . . .
H14 H 1.296049 0.345608 0.405977 0.039 Uiso 1 1 calc R U . . .
N14 N 1.06150(8) 0.06627(8) 0.70110(4) 0.0155(2) Uani 1 1 d . . . . .
H14A H 1.069233 0.005142 0.710114 0.019 Uiso 1 1 calc R U . . .
H14B H 1.031934 0.097263 0.722472 0.019 Uiso 1 1 calc R U . . .
C14 C 0.44088(9) 0.72065(10) 0.53765(4) 0.0155(3) Uani 1 1 d . . . . .
O15 O -0.24727(8) 0.74501(8) 1.06365(3) 0.0248(2) Uani 1 1 d . . . . .
N15 N 1.33621(9) 0.32861(10) 0.55885(4) 0.0275(3) Uani 1 1 d . . . . .
C15 C 0.65642(10) 1.00913(10) 0.50461(5) 0.0187(3) Uani 1 1 d . . . . .
H15 H 0.699018 1.066537 0.506488 0.022 Uiso 1 1 calc R U . . .
O16 O -0.50734(8) 0.57685(8) 1.04223(4) 0.02981(18) Uani 1 1 d . . . . .
N16 N -0.09371(9) 0.88125(8) 0.87702(4) 0.0188(2) Uani 1 1 d . . . . .
C16 C 0.61825(9) 0.97774(10) 0.46384(5) 0.0169(3) Uani 1 1 d . . . . .
O17 O -0.38978(8) 0.63634(8) 1.09092(3) 0.0306(3) Uani 1 1 d . . . . .
H17 H -0.337483 0.671964 1.090573 0.046 Uiso 1 1 calc R U . . .
N17 N -0.00585(8) 0.95525(8) 0.80072(4) 0.0175(2) Uani 1 1 d . . . . .
H17A H -0.053721 0.983553 0.784872 0.021 Uiso 1 1 calc R U . . .
H17B H 0.049307 0.961962 0.785626 0.021 Uiso 1 1 calc R U . . .
C17 C 0.55186(9) 0.89294(10) 0.45916(4) 0.0148(3) Uani 1 1 d . . . . .
O18 O 0.84663(7) 0.02210(7) 0.74697(3) 0.0229(2) Uani 1 1 d . . . . .
N18 N -0.35715(8) 0.68004(8) 0.93691(4) 0.0176(2) Uani 1 1 d . . . . .
C18 C 0.67625(11) 1.00694(11) 0.58453(5) 0.0256(3) Uani 1 1 d . . . . .
H18 H 0.629414 1.042262 0.601191 0.031 Uiso 1 1 calc R U . . .
O19 O 0.86775(7) 0.25758(7) 0.78309(3) 0.0201(2) Uani 1 1 d . . . . .
C19 C 0.77949(11) 1.04880(12) 0.58814(6) 0.0311(4) Uani 1 1 d . . . . .
H19A H 0.795161 1.108638 0.606058 0.037 Uiso 1 1 calc R U . . .
H19B H 0.818477 1.043257 0.562051 0.037 Uiso 1 1 calc R U . . .
O20 O 0.75370(7) 0.13749(7) 0.72351(3) 0.0196(2) Uani 1 1 d . . . . .
C20 C 0.74966(11) 0.95746(12) 0.61194(5) 0.0285(3) Uani 1 1 d . . . . .
H20A H 0.770402 0.896057 0.600415 0.034 Uiso 1 1 calc R U . . .
H20B H 0.747086 0.961438 0.644422 0.034 Uiso 1 1 calc R U . . .
O21 O 0.99029(6) 0.17117(7) 0.76664(3) 0.0183(2) Uani 1 1 d . . . . .
C21 C 0.64648(10) 1.03564(10) 0.42506(5) 0.0208(3) Uani 1 1 d . . . . .
O22 O 0.29924(7) 0.87471(7) 0.75985(3) 0.0235(2) Uani 1 1 d . . . . .
C22 C 0.70057(9) 0.38170(10) 0.61940(5) 0.0181(3) Uani 1 1 d . . . . .
H22A H 0.665777 0.363840 0.590540 0.022 Uiso 1 1 calc R U . . .
H22B H 0.669748 0.436558 0.632171 0.022 Uiso 1 1 calc R U . . .
O23 O 0.14169(7) 0.74047(7) 0.73564(3) 0.0205(2) Uani 1 1 d . . . . .
C23 C 0.69297(10) 0.29694(10) 0.65000(5) 0.0200(3) Uani 1 1 d . . . . .
H23A H 0.623491 0.279714 0.655351 0.024 Uiso 1 1 calc R U . . .
H23B H 0.718817 0.240552 0.635998 0.024 Uiso 1 1 calc R U . . .
O24 O 0.18394(7) 0.97022(7) 0.77704(3) 0.0196(2) Uani 1 1 d . . . . .
C24 C 0.85196(10) 0.36081(11) 0.68676(5) 0.0192(3) Uani 1 1 d . . . . .
H24A H 0.889378 0.309082 0.675386 0.023 Uiso 1 1 calc R U . . .
H24B H 0.883636 0.383472 0.715645 0.023 Uiso 1 1 calc R U . . .
O25 O 0.06564(7) 0.86855(7) 0.71309(3) 0.0203(2) Uani 1 1 d . . . . .
C25 C 0.85443(10) 0.44358(10) 0.65488(4) 0.0182(3) Uani 1 1 d . . . . .
H25A H 0.821787 0.497843 0.667105 0.022 Uiso 1 1 calc R U . . .
H25B H 0.922979 0.466512 0.650164 0.022 Uiso 1 1 calc R U . . .
O26 O 0.58513(8) 0.57507(8) 0.74608(3) 0.0263(2) Uani 1 1 d . . . . .
C26 C 0.82951(9) 0.45569(10) 0.57452(4) 0.0149(3) Uani 1 1 d . . . . .
O27 O 0.43782(8) 0.43078(8) 0.74709(4) 0.0338(3) Uani 1 1 d . . . . .
C27 C 0.80150(9) 0.40994(9) 0.53340(4) 0.0155(3) Uani 1 1 d . . . . .
O28 O 0.69240(7) 0.46355(8) 0.74519(4) 0.0290(2) Uani 1 1 d . . . . .
C28 C 0.82398(9) 0.44934(10) 0.49423(4) 0.0153(3) Uani 1 1 d . . . . .
H28 H 0.800697 0.417457 0.467287 0.018 Uiso 1 1 calc R U . . .
O29 O 0.54738(8) 0.32360(8) 0.73958(4) 0.0278(2) Uani 1 1 d . . . . .
C29 C 0.88174(9) 0.53732(10) 0.49368(4) 0.0143(3) Uani 1 1 d . . . . .
O30 O 0.31250(8) 0.56226(7) 0.71719(4) 0.0254(2) Uani 1 1 d G . . . .
H30A H 0.354598 0.520815 0.724192 0.038 Uiso 1 1 d G U . . .
H30B H 0.261537 0.527420 0.705715 0.038 Uiso 1 1 d G U . . .
C30 C 0.91527(9) 0.58207(9) 0.53414(4) 0.0134(3) Uani 1 1 d . . . . .
C31 C 0.88731(9) 0.54212(10) 0.57412(4) 0.0149(3) Uani 1 1 d . . . . .
H31 H 0.908228 0.574658 0.601197 0.018 Uiso 1 1 calc R U . . .
C32 C 0.90505(9) 0.58044(10) 0.45176(4) 0.0145(3) Uani 1 1 d . . . . .
C33 C 0.96684(9) 0.66841(10) 0.45503(4) 0.0160(3) Uani 1 1 d . . . . .
C34 C 0.99782(9) 0.70814(10) 0.49547(4) 0.0153(3) Uani 1 1 d . . . . .
H34 H 1.037764 0.767240 0.496397 0.018 Uiso 1 1 calc R U . . .
C35 C 0.99698(10) 0.72136(10) 0.41536(4) 0.0181(3) Uani 1 1 d . . . . .
C36 C 1.00586(10) 0.72048(10) 0.57518(4) 0.0174(3) Uani 1 1 d . . . . .
H36 H 0.955327 0.757065 0.588684 0.021 Uiso 1 1 calc R U . . .
C37 C 1.10846(10) 0.76556(10) 0.58005(5) 0.0207(3) Uani 1 1 d . . . . .
H37A H 1.120256 0.828642 0.595730 0.025 Uiso 1 1 calc R U . . .
H37B H 1.151120 0.756355 0.555537 0.025 Uiso 1 1 calc R U . . .
C38 C 1.07819(10) 0.67861(10) 0.60668(5) 0.0201(3) Uani 1 1 d . . . . .
H38A H 1.102312 0.616200 0.598462 0.024 Uiso 1 1 calc R U . . .
H38B H 1.071447 0.688489 0.638656 0.024 Uiso 1 1 calc R U . . .
C39 C 0.29539(10) 0.65742(10) 0.88211(4) 0.0182(3) Uani 1 1 d . . . . .
H39A H 0.365051 0.648750 0.878188 0.022 Uiso 1 1 calc R U . . .
H39B H 0.291576 0.695179 0.909710 0.022 Uiso 1 1 calc R U . . .
C40 C 0.25340(10) 0.71175(10) 0.84333(4) 0.0181(3) Uani 1 1 d . . . . .
H40A H 0.186932 0.728628 0.849346 0.022 Uiso 1 1 calc R U . . .
H40B H 0.294710 0.772425 0.839669 0.022 Uiso 1 1 calc R U . . .
C41 C 0.19065(11) 0.55858(10) 0.80703(4) 0.0209(3) Uani 1 1 d . . . . .
H41A H 0.189682 0.519469 0.779516 0.025 Uiso 1 1 calc R U . . .
H41B H 0.122402 0.569756 0.812782 0.025 Uiso 1 1 calc R U . . .
C42 C 0.23618(11) 0.50545(10) 0.84498(4) 0.0210(3) Uani 1 1 d . . . . .
H42A H 0.196788 0.443814 0.849078 0.025 Uiso 1 1 calc R U . . .
H42B H 0.302807 0.490516 0.838187 0.025 Uiso 1 1 calc R U . . .
C43 C 0.20816(10) 0.52707(9) 0.92420(4) 0.0151(3) Uani 1 1 d . . . . .
C44 C 0.12594(10) 0.46156(9) 0.92490(4) 0.0149(3) Uani 1 1 d . . . . .
H44 H 0.091870 0.440264 0.897877 0.018 Uiso 1 1 calc R U . . .
C45 C 0.09286(9) 0.42674(9) 0.96472(4) 0.0137(3) Uani 1 1 d . . . . .
C46 C 0.13841(9) 0.46072(9) 1.00540(4) 0.0140(3) Uani 1 1 d . . . . .
C47 C 0.22285(10) 0.52484(9) 1.00484(4) 0.0149(3) Uani 1 1 d . . . . .
H47 H 0.256230 0.547814 1.031765 0.018 Uiso 1 1 calc R U . . .
C48 C 0.25651(9) 0.55382(9) 0.96560(4) 0.0153(3) Uani 1 1 d . . . . .
C49 C -0.02401(10) 0.33137(10) 1.00344(5) 0.0176(3) Uani 1 1 d . . . . .
H49 H -0.080575 0.287162 1.002476 0.021 Uiso 1 1 calc R U . . .
C50 C 0.01638(10) 0.36264(10) 1.04386(4) 0.0170(3) Uani 1 1 d . . . . .
C51 C 0.10061(10) 0.43057(9) 1.04707(4) 0.0155(3) Uani 1 1 d . . . . .
C52 C -0.03759(10) 0.32279(10) 0.92346(5) 0.0196(3) Uani 1 1 d . . . . .
H52 H -0.079849 0.367543 0.907251 0.024 Uiso 1 1 calc R U . . .
C53 C -0.07160(11) 0.21786(10) 0.92021(5) 0.0247(3) Uani 1 1 d . . . . .
H53A H -0.133731 0.198999 0.902807 0.030 Uiso 1 1 calc R U . . .
H53B H -0.058558 0.177855 0.946298 0.030 Uiso 1 1 calc R U . . .
C54 C 0.01462(11) 0.25667(10) 0.89558(5) 0.0226(3) Uani 1 1 d . . . . .
H54A H 0.080445 0.240458 0.906610 0.027 Uiso 1 1 calc R U . . .
H54B H 0.005266 0.261603 0.863115 0.027 Uiso 1 1 calc R U . . .
C55 C -0.03019(11) 0.32442(10) 1.08372(5) 0.0210(3) Uani 1 1 d . . . . .
C56 C 0.55013(11) 0.16525(10) 0.84003(4) 0.0208(3) Uani 1 1 d . . . . .
H56A H 0.496888 0.197288 0.824236 0.025 Uiso 1 1 calc R U . . .
H56B H 0.525212 0.098544 0.846534 0.025 Uiso 1 1 calc R U . . .
C57 C 0.63659(11) 0.16401(10) 0.81193(4) 0.0200(3) Uani 1 1 d . . . . .
H57A H 0.687578 0.127935 0.827124 0.024 Uiso 1 1 calc R U . . .
H57B H 0.615964 0.130489 0.783493 0.024 Uiso 1 1 calc R U . . .
C58 C 0.69868(10) 0.32453(10) 0.84448(4) 0.0187(3) Uani 1 1 d . . . . .
H58A H 0.715350 0.392390 0.836572 0.022 Uiso 1 1 calc R U . . .
H58B H 0.755504 0.301827 0.861789 0.022 Uiso 1 1 calc R U . . .
C59 C 0.61093(10) 0.31885(10) 0.87223(4) 0.0187(3) Uani 1 1 d . . . . .
H59A H 0.627463 0.354585 0.900476 0.022 Uiso 1 1 calc R U . . .
H59B H 0.556075 0.348487 0.856437 0.022 Uiso 1 1 calc R U . . .
C60 C 0.54557(10) 0.18943(9) 0.92045(4) 0.0157(3) Uani 1 1 d . . . . .
C61 C 0.59742(9) 0.21797(9) 0.96076(4) 0.0159(3) Uani 1 1 d . . . . .
C62 C 0.56676(10) 0.19147(9) 1.00070(4) 0.0155(3) Uani 1 1 d . . . . .
H62 H 0.603020 0.214649 1.026917 0.019 Uiso 1 1 calc R U . . .
C63 C 0.48113(9) 0.12954(9) 1.00334(4) 0.0142(3) Uani 1 1 d . . . . .
C64 C 0.43052(10) 0.09598(9) 0.96387(4) 0.0155(3) Uani 1 1 d . . . . .
C65 C 0.46186(10) 0.12695(10) 0.92298(4) 0.0176(3) Uani 1 1 d . . . . .
H65 H 0.425423 0.104970 0.896620 0.021 Uiso 1 1 calc R U . . .
C66 C 0.44712(9) 0.10221(9) 1.04607(4) 0.0148(3) Uani 1 1 d . . . . .
C67 C 0.31790(10) 0.00307(10) 1.00542(5) 0.0199(3) Uani 1 1 d . . . . .
H67 H 0.262283 -0.042088 1.005815 0.024 Uiso 1 1 calc R U . . .
C68 C 0.36250(10) 0.03480(10) 1.04484(4) 0.0162(3) Uani 1 1 d . . . . .
C69 C 0.3079(2) -0.0189(2) 0.92628(9) 0.0207(6) Uani 0.6667 1 d . . P A 1
H69 H 0.349621 -0.065927 0.913137 0.025 Uiso 0.6667 1 calc R U P A 1
C70 C 1.04792(10) 0.01321(11) 0.62292(4) 0.0195(3) Uani 1 1 d . . . . .
H70A H 1.049941 -0.055978 0.629701 0.023 Uiso 1 1 calc R U . . .
H70B H 1.008936 0.018002 0.594596 0.023 Uiso 1 1 calc R U . . .
C71 C 0.99856(10) 0.06302(10) 0.65925(4) 0.0178(3) Uani 1 1 d . . . . .
H71A H 0.986623 0.129407 0.650377 0.021 Uiso 1 1 calc R U . . .
H71B H 0.934685 0.027643 0.663859 0.021 Uiso 1 1 calc R U . . .
C72 C 1.15931(10) 0.11739(10) 0.69480(4) 0.0191(3) Uani 1 1 d . . . . .
H72A H 1.200408 0.119633 0.722839 0.023 Uiso 1 1 calc R U . . .
H72B H 1.151796 0.184322 0.685388 0.023 Uiso 1 1 calc R U . . .
C73 C 1.20661(10) 0.06257(11) 0.65975(4) 0.0195(3) Uani 1 1 d . . . . .
H73A H 1.271546 0.095410 0.654851 0.023 Uiso 1 1 calc R U . . .
H73B H 1.216555 -0.003160 0.670217 0.023 Uiso 1 1 calc R U . . .
C74 C 1.17271(9) 0.11346(10) 0.58319(4) 0.0170(3) Uani 1 1 d . . . . .
C75 C 1.23778(10) 0.19513(11) 0.58873(4) 0.0202(3) Uani 1 1 d . . . . .
H75 H 1.262022 0.215218 0.617670 0.024 Uiso 1 1 calc R U . . .
C76 C 1.26848(10) 0.24859(11) 0.55258(4) 0.0191(3) Uani 1 1 d . . . . .
C77 C 1.23162(9) 0.22250(10) 0.50967(4) 0.0165(3) Uani 1 1 d . . . . .
C78 C 1.16550(10) 0.14009(10) 0.50405(4) 0.0174(3) Uani 1 1 d . . . . .
H78 H 1.139273 0.120819 0.475284 0.021 Uiso 1 1 calc R U . . .
C79 C 1.13885(10) 0.08787(10) 0.53938(4) 0.0176(3) Uani 1 1 d . . . . .
C80 C 1.36459(11) 0.38018(12) 0.52399(5) 0.0265(3) Uani 1 1 d . . . . .
H80 H 1.411095 0.434084 0.529237 0.032 Uiso 1 1 calc R U . . .
C81 C 1.33014(10) 0.35914(11) 0.48163(4) 0.0196(3) Uani 1 1 d . . . . .
C82 C 1.26200(10) 0.27776(10) 0.47197(4) 0.0175(3) Uani 1 1 d . . . . .
C83 C 1.38978(16) 0.34107(16) 0.60157(6) 0.0141(4) Uani 0.6667 1 d . . P B 1
H83 H 1.433402 0.290072 0.610993 0.017 Uiso 0.6667 1 calc R U P B 1
C84 C 1.33687(15) 0.38912(15) 0.63688(7) 0.0167(4) Uani 0.6667 1 d . . P B 1
H84A H 1.270267 0.408007 0.628932 0.020 Uiso 0.6667 1 calc R U P B 1
H84B H 1.347914 0.368149 0.667699 0.020 Uiso 0.6667 1 calc R U P B 1
C85 C 1.4207(5) 0.4419(7) 0.6158(3) 0.0213(12) Uani 0.6667 1 d . . P B 1
H85A H 1.405746 0.493714 0.595053 0.026 Uiso 0.6667 1 calc R U P B 1
H85B H 1.483292 0.453908 0.633770 0.026 Uiso 0.6667 1 calc R U P B 1
C86 C -0.07327(10) 0.98565(10) 0.87268(5) 0.0201(3) Uani 1 1 d . . . . .
H86A H -0.058404 1.016191 0.902233 0.024 Uiso 1 1 calc R U . . .
H86B H -0.131350 1.013540 0.858762 0.024 Uiso 1 1 calc R U . . .
C87 C 0.01310(10) 1.00526(10) 0.84457(4) 0.0197(3) Uani 1 1 d . . . . .
H87A H 0.024978 1.075522 0.840324 0.024 Uiso 1 1 calc R U . . .
H87B H 0.072350 0.982400 0.859880 0.024 Uiso 1 1 calc R U . . .
C88 C -0.03610(11) 0.85082(10) 0.80514(5) 0.0203(3) Uani 1 1 d . . . . .
H88A H 0.019830 0.817819 0.817991 0.024 Uiso 1 1 calc R U . . .
H88B H -0.054969 0.821944 0.775543 0.024 Uiso 1 1 calc R U . . .
C89 C -0.12106(10) 0.83551(10) 0.83415(4) 0.0205(3) Uani 1 1 d . . . . .
H89A H -0.178955 0.863913 0.820350 0.025 Uiso 1 1 calc R U . . .
H89B H -0.137960 0.765668 0.837726 0.025 Uiso 1 1 calc R U . . .
C90 C -0.14447(10) 0.84705(10) 0.91289(4) 0.0178(3) Uani 1 1 d . . . . .
C91 C -0.10797(10) 0.86905(10) 0.95663(5) 0.0190(3) Uani 1 1 d . . . . .
C92 C -0.15091(10) 0.83155(10) 0.99233(4) 0.0190(3) Uani 1 1 d . . . . .
H92 H -0.124133 0.849126 1.021209 0.023 Uiso 1 1 calc R U . . .
C93 C -0.23503(10) 0.76666(10) 0.98669(4) 0.0179(3) Uani 1 1 d . . . . .
C94 C -0.27285(10) 0.74316(10) 0.94373(4) 0.0168(3) Uani 1 1 d . . . . .
C95 C -0.22814(10) 0.78452(10) 0.90736(4) 0.0174(3) Uani 1 1 d . . . . .
H95 H -0.255870 0.769277 0.878400 0.021 Uiso 1 1 calc R U . . .
C96 C -0.28156(10) 0.72529(10) 1.02469(5) 0.0197(3) Uani 1 1 d . . . . .
C97 C -0.36880(11) 0.66393(10) 1.01449(5) 0.0207(3) Uani 1 1 d . . . . .
C98 C -0.40273(11) 0.64468(10) 0.97186(5) 0.0203(3) Uani 1 1 d . . . . .
H98 H -0.461530 0.604262 0.966576 0.024 Uiso 1 1 calc R U . . .
C99 C -0.42828(12) 0.62124(10) 1.04980(5) 0.0246(3) Uani 1 1 d . . . . .
C100 C -0.39848(10) 0.66080(10) 0.89199(4) 0.0191(3) Uani 1 1 d . . . . .
H100 H -0.430171 0.715083 0.877252 0.023 Uiso 1 1 calc R U . . .
C101 C -0.44211(11) 0.56165(11) 0.87946(5) 0.0243(3) Uani 1 1 d . . . . .
H10A H -0.499818 0.555582 0.858096 0.029 Uiso 1 1 calc R U . . .
H10B H -0.441931 0.512004 0.902508 0.029 Uiso 1 1 calc R U . . .
C102 C -0.34531(10) 0.59797(10) 0.86273(5) 0.0222(3) Uani 1 1 d . . . . .
H10C H -0.285806 0.570750 0.875564 0.027 Uiso 1 1 calc R U . . .
H10D H -0.343717 0.614346 0.831135 0.027 Uiso 1 1 calc R U . . .
C103 C 0.82702(9) 0.10797(10) 0.74364(4) 0.0145(3) Uani 1 1 d . . . . .
C104 C 0.90136(9) 0.18567(9) 0.76663(4) 0.0145(3) Uani 1 1 d . . . . .
C105 C 0.21323(10) 0.89695(10) 0.75904(4) 0.0160(3) Uani 1 1 d . . . . .
C106 C 0.13343(10) 0.82896(10) 0.73347(4) 0.0162(3) Uani 1 1 d . . . . .
C107 C 0.60697(10) 0.49046(11) 0.74490(4) 0.0205(3) Uani 1 1 d . . . . .
C108 C 0.52213(10) 0.40813(11) 0.74351(5) 0.0220(3) Uani 1 1 d . . . . .
C110 C 0.3041(3) -0.0529(3) 0.89107(13) 0.0195(9) Uani 0.3333 1 d . . P A 2
H11G H 0.283769 -0.041394 0.859858 0.023 Uiso 0.3333 1 calc R U P A 2
H11H H 0.369063 -0.078260 0.895862 0.023 Uiso 0.3333 1 calc R U P A 2
C109 C 0.2731(4) 0.0146(4) 0.92563(16) 0.0161(11) Uani 0.3333 1 d . . P A 2
H109 H 0.233871 0.068706 0.915901 0.019 Uiso 0.3333 1 calc R U P A 2
C111 C 0.2264(4) -0.0865(4) 0.92107(18) 0.0229(12) Uani 0.3333 1 d . . P A 2
H11I H 0.243425 -0.132584 0.944302 0.028 Uiso 0.3333 1 calc R U P A 2
H11J H 0.158152 -0.095727 0.908307 0.028 Uiso 0.3333 1 calc R U P A 2
O31 O 0.44332(7) 0.66063(8) 0.78876(4) 0.0261(2) Uani 1 1 d G . . . .
H31A H 0.480691 0.711641 0.797556 0.039 Uiso 1 1 d G U . . .
H31B H 0.482079 0.624310 0.775958 0.039 Uiso 1 1 d G U . . .
C112 C 1.3456(4) 0.3812(4) 0.60679(16) 0.0239(10) Uani 0.3333 1 d . . P B 2
H112 H 1.285793 0.405246 0.618716 0.029 Uiso 0.3333 1 calc R U P B 2
C113 C 1.4125(3) 0.3313(4) 0.63666(16) 0.0277(10) Uani 0.3333 1 d . . P B 2
H11A H 1.443953 0.276242 0.624419 0.033 Uiso 0.3333 1 calc R U P B 2
H11B H 1.396426 0.324854 0.667870 0.033 Uiso 0.3333 1 calc R U P B 2
C114 C 1.4437(10) 0.4323(15) 0.6205(6) 0.021(3) Uani 0.3333 1 d . . P B 2
H11C H 1.445907 0.486922 0.641846 0.025 Uiso 0.3333 1 calc R U P B 2
H11D H 1.493500 0.438243 0.598336 0.025 Uiso 0.3333 1 calc R U P B 2

loop_
_atom_site_aniso_label
_atom_site_aniso_U_11
_atom_site_aniso_U_22
_atom_site_aniso_U_33
_atom_site_aniso_U_23
_atom_site_aniso_U_13
_atom_site_aniso_U_12
O32 0.0226(5) 0.0258(6) 0.0246(5) 0.0098(4) 0.0014(4) -0.0046(4)
F1 0.0208(4) 0.0190(4) 0.0186(4) 0.0006(3) 0.0026(3) -0.0053(3)
O1 0.0212(5) 0.0266(6) 0.0408(6) 0.0142(5) 0.0005(5) -0.0039(5)
N1 0.0160(6) 0.0305(7) 0.0136(5) 0.0035(5) 0.0025(4) 0.0029(5)
C1 0.0153(7) 0.0311(9) 0.0223(7) 0.0091(6) 0.0049(5) 0.0113(6)
F2 0.0224(4) 0.0164(4) 0.0225(4) 0.0038(3) -0.0007(3) -0.0056(3)
O2 0.0190(5) 0.0205(5) 0.0158(5) 0.0008(4) 0.0013(4) 0.0029(4)
N2 0.0241(6) 0.0169(6) 0.0157(6) 0.0029(4) 0.0069(5) 0.0068(5)
C2 0.0176(14) 0.0298(18) 0.0304(14) 0.0039(13) -0.0027(10) -0.0046(12)
F3 0.0175(4) 0.0232(4) 0.0205(4) 0.0012(3) 0.0008(3) -0.0058(3)
O3 0.0229(5) 0.0250(6) 0.0245(5) 0.0083(4) 0.0051(4) 0.0024(4)
N3 0.0125(5) 0.0176(6) 0.0213(6) -0.0038(5) -0.0016(4) 0.0007(5)
C3 0.0208(7) 0.0168(7) 0.0235(7) 0.0038(6) 0.0088(6) 0.0075(6)
F4 0.0196(4) 0.0215(4) 0.0239(4) -0.0003(3) 0.0060(3) -0.0066(3)
O4 0.0198(5) 0.0207(5) 0.0161(5) 0.0012(4) 0.0005(4) 0.0025(4)
N4 0.0127(5) 0.0208(6) 0.0154(5) 0.0051(4) 0.0006(4) -0.0015(5)
C4 0.0180(7) 0.0242(8) 0.0170(7) 0.0027(6) 0.0048(5) 0.0007(6)
F5 0.0285(5) 0.0244(5) 0.0185(4) -0.0025(3) -0.0005(3) -0.0030(4)
O5 0.0206(5) 0.0240(6) 0.0184(5) 0.0054(4) 0.0037(4) 0.0003(4)
N5 0.0173(6) 0.0172(6) 0.0194(6) 0.0074(5) 0.0044(4) 0.0051(5)
C5 0.0196(7) 0.0227(7) 0.0182(7) 0.0056(6) 0.0047(5) 0.0055(6)
F6 0.0251(4) 0.0315(5) 0.0216(4) -0.0011(4) 0.0021(3) -0.0061(4)
O6 0.0347(4) 0.0212(4) 0.0350(4) 0.0028(3) 0.0185(3) -0.0013(3)
N6 0.0122(5) 0.0147(6) 0.0168(5) 0.0015(4) 0.0023(4) 0.0015(4)
C6 0.0221(7) 0.0237(8) 0.0162(7) 0.0018(6) 0.0026(5) 0.0021(6)
O7 0.0234(5) 0.0224(5) 0.0151(5) 0.0012(4) 0.0014(4) 0.0039(4)
N7 0.0318(7) 0.0127(6) 0.0138(6) -0.0010(4) 0.0052(5) -0.0031(5)
C7 0.0188(7) 0.0305(8) 0.0145(7) 0.0029(6) 0.0022(5) 0.0067(6)
O8 0.0325(6) 0.0267(6) 0.0210(5) 0.0048(4) 0.0100(4) 0.0026(5)
N8 0.0170(6) 0.0169(6) 0.0153(5) 0.0025(4) 0.0038(4) 0.0024(5)
C8 0.0182(11) 0.0271(13) 0.0278(13) 0.0050(10) -0.0015(9) -0.0035(9)
O9 0.0248(5) 0.0206(5) 0.0162(5) 0.0007(4) 0.0018(4) 0.0017(4)
N9 0.0157(5) 0.0117(6) 0.0185(6) -0.0004(4) -0.0002(4) 0.0010(4)
C9 0.0127(6) 0.0221(7) 0.0134(6) 0.0005(5) 0.0031(5) 0.0060(5)
O10 0.0251(6) 0.0291(6) 0.0306(6) 0.0080(5) 0.0136(4) -0.0008(5)
N10 0.0284(6) 0.0131(6) 0.0161(6) -0.0006(4) 0.0083(5) -0.0029(5)
C10 0.0130(6) 0.0230(7) 0.0142(6) -0.0040(5) -0.0004(5) 0.0044(5)
O11 0.0348(6) 0.0241(6) 0.0190(5) 0.0046(4) 0.0097(4) 0.0031(5)
N11 0.0171(6) 0.0186(6) 0.0160(6) 0.0036(4) 0.0058(4) 0.0050(5)
C11 0.0097(6) 0.0155(7) 0.0186(7) -0.0022(5) 0.0012(5) 0.0033(5)
O12 0.0227(5) 0.0389(7) 0.0285(6) 0.0146(5) 0.0025(4) 0.0005(5)
N12 0.0216(6) 0.0186(6) 0.0175(6) 0.0008(5) 0.0026(5) -0.0058(5)
C12 0.0104(6) 0.0149(7) 0.0179(6) -0.0006(5) 0.0017(5) 0.0044(5)
O13 0.0288(5) 0.0249(5) 0.0132(5) 0.0006(4) 0.0022(4) 0.0114(4)
N13 0.0143(6) 0.0293(7) 0.0151(6) 0.0035(5) 0.0015(4) -0.0001(5)
C13 0.0128(6) 0.0172(7) 0.0131(6) -0.0020(5) -0.0004(5) 0.0022(5)
O14 0.0321(6) 0.0293(6) 0.0186(5) 0.0071(4) 0.0083(4) 0.0098(5)
N14 0.0168(5) 0.0155(6) 0.0149(5) 0.0022(4) 0.0030(4) 0.0042(5)
C14 0.0105(6) 0.0159(7) 0.0201(7) -0.0007(5) 0.0024(5) -0.0004(5)
O15 0.0280(6) 0.0301(6) 0.0183(5) 0.0062(4) 0.0055(4) 0.0109(5)
N15 0.0257(7) 0.0386(8) 0.0155(6) 0.0065(5) -0.0028(5) -0.0120(6)
C15 0.0123(6) 0.0153(7) 0.0286(8) 0.0019(6) 0.0014(5) 0.0017(5)
O16 0.0347(4) 0.0212(4) 0.0350(4) 0.0028(3) 0.0185(3) -0.0013(3)
N16 0.0242(6) 0.0167(6) 0.0156(6) 0.0013(4) 0.0065(5) -0.0008(5)
C16 0.0109(6) 0.0152(7) 0.0254(7) 0.0039(5) 0.0023(5) 0.0044(5)
O17 0.0390(7) 0.0301(6) 0.0256(6) 0.0105(5) 0.0145(5) 0.0081(5)
N17 0.0167(6) 0.0190(6) 0.0183(6) 0.0057(5) 0.0054(4) 0.0055(5)
C17 0.0111(6) 0.0149(7) 0.0195(7) 0.0009(5) 0.0024(5) 0.0072(5)
O18 0.0219(5) 0.0125(5) 0.0333(6) 0.0022(4) -0.0054(4) 0.0013(4)
N18 0.0206(6) 0.0126(6) 0.0206(6) 0.0037(4) 0.0063(5) 0.0037(5)
C18 0.0205(7) 0.0267(8) 0.0283(8) -0.0101(6) -0.0044(6) -0.0001(6)
O19 0.0175(5) 0.0170(5) 0.0261(5) -0.0052(4) 0.0034(4) 0.0036(4)
C19 0.0217(8) 0.0299(9) 0.0393(9) -0.0112(7) -0.0055(7) -0.0041(7)
O20 0.0172(5) 0.0183(5) 0.0231(5) 0.0035(4) -0.0027(4) 0.0028(4)
C20 0.0216(7) 0.0330(9) 0.0303(8) -0.0082(7) -0.0048(6) 0.0047(7)
O21 0.0132(5) 0.0175(5) 0.0244(5) -0.0023(4) 0.0025(4) 0.0012(4)
C21 0.0142(6) 0.0200(7) 0.0298(8) 0.0089(6) 0.0043(6) 0.0064(6)
O22 0.0188(5) 0.0259(6) 0.0264(5) -0.0053(4) 0.0005(4) 0.0074(4)
C22 0.0118(6) 0.0215(7) 0.0210(7) 0.0068(6) 0.0023(5) 0.0001(5)
O23 0.0243(5) 0.0135(5) 0.0239(5) 0.0016(4) 0.0009(4) 0.0025(4)
C23 0.0174(7) 0.0209(7) 0.0217(7) 0.0050(6) 0.0024(5) -0.0006(6)
O24 0.0178(5) 0.0156(5) 0.0260(5) -0.0029(4) 0.0063(4) 0.0012(4)
C24 0.0135(6) 0.0245(8) 0.0199(7) 0.0059(6) 0.0021(5) 0.0025(6)
O25 0.0207(5) 0.0183(5) 0.0221(5) 0.0032(4) 0.0002(4) 0.0036(4)
C25 0.0162(6) 0.0207(7) 0.0174(7) 0.0038(5) 0.0012(5) -0.0006(6)
O26 0.0264(6) 0.0259(6) 0.0280(6) 0.0011(4) 0.0056(4) 0.0072(5)
C26 0.0103(6) 0.0176(7) 0.0176(6) 0.0043(5) 0.0020(5) 0.0040(5)
O27 0.0194(5) 0.0321(7) 0.0517(7) 0.0124(5) 0.0062(5) 0.0089(5)
C27 0.0105(6) 0.0131(7) 0.0227(7) 0.0032(5) 0.0005(5) 0.0006(5)
O28 0.0170(5) 0.0340(6) 0.0366(6) -0.0062(5) 0.0023(4) 0.0070(5)
C28 0.0116(6) 0.0165(7) 0.0178(6) 0.0001(5) 0.0004(5) 0.0021(5)
O29 0.0233(5) 0.0243(6) 0.0361(6) -0.0010(5) -0.0035(4) 0.0076(5)
C29 0.0097(6) 0.0162(7) 0.0179(6) 0.0026(5) 0.0021(5) 0.0044(5)
O30 0.0253(5) 0.0188(5) 0.0318(6) 0.0050(4) -0.0005(4) 0.0006(4)
C30 0.0082(6) 0.0140(6) 0.0185(6) 0.0021(5) 0.0024(5) 0.0030(5)
C31 0.0114(6) 0.0183(7) 0.0153(6) 0.0014(5) 0.0014(5) 0.0032(5)
C32 0.0110(6) 0.0153(7) 0.0183(7) 0.0020(5) 0.0025(5) 0.0061(5)
C33 0.0119(6) 0.0179(7) 0.0191(7) 0.0052(5) 0.0033(5) 0.0047(5)
C34 0.0104(6) 0.0145(7) 0.0218(7) 0.0037(5) 0.0040(5) 0.0021(5)
C35 0.0141(6) 0.0214(7) 0.0200(7) 0.0059(6) 0.0028(5) 0.0057(6)
C36 0.0168(7) 0.0160(7) 0.0194(7) -0.0014(5) 0.0030(5) -0.0002(5)
C37 0.0187(7) 0.0185(7) 0.0241(7) -0.0011(6) 0.0011(6) -0.0021(6)
C38 0.0173(7) 0.0205(7) 0.0220(7) 0.0003(6) -0.0003(5) -0.0006(6)
C39 0.0223(7) 0.0151(7) 0.0168(7) 0.0007(5) 0.0031(5) -0.0027(6)
C40 0.0219(7) 0.0146(7) 0.0183(7) 0.0002(5) 0.0058(5) 0.0011(6)
C41 0.0244(7) 0.0197(7) 0.0176(7) -0.0013(5) 0.0038(6) -0.0054(6)
C42 0.0339(8) 0.0136(7) 0.0156(7) -0.0022(5) 0.0060(6) -0.0008(6)
C43 0.0197(7) 0.0105(6) 0.0160(6) 0.0011(5) 0.0028(5) 0.0046(5)
C44 0.0194(7) 0.0108(6) 0.0148(6) -0.0006(5) -0.0006(5) 0.0038(5)
C45 0.0138(6) 0.0102(6) 0.0175(6) 0.0008(5) 0.0010(5) 0.0036(5)
C46 0.0153(6) 0.0108(6) 0.0165(6) 0.0010(5) 0.0014(5) 0.0047(5)
C47 0.0177(6) 0.0126(6) 0.0145(6) -0.0011(5) -0.0009(5) 0.0032(5)
C48 0.0135(6) 0.0122(6) 0.0200(7) -0.0010(5) 0.0010(5) 0.0003(5)
C49 0.0164(6) 0.0111(6) 0.0260(7) 0.0013(5) 0.0052(5) 0.0028(5)
C50 0.0174(7) 0.0136(7) 0.0216(7) 0.0029(5) 0.0059(5) 0.0057(5)
C51 0.0176(6) 0.0123(6) 0.0177(7) 0.0018(5) 0.0015(5) 0.0076(5)
C52 0.0195(7) 0.0160(7) 0.0222(7) -0.0007(5) -0.0040(5) -0.0011(6)
C53 0.0256(8) 0.0165(7) 0.0302(8) -0.0017(6) -0.0042(6) -0.0042(6)
C54 0.0288(8) 0.0162(7) 0.0218(7) -0.0033(6) -0.0022(6) 0.0003(6)
C55 0.0246(7) 0.0155(7) 0.0249(7) 0.0032(6) 0.0098(6) 0.0067(6)
C56 0.0281(8) 0.0181(7) 0.0159(7) 0.0001(5) 0.0052(6) -0.0024(6)
C57 0.0288(8) 0.0151(7) 0.0167(7) 0.0002(5) 0.0057(6) 0.0024(6)
C58 0.0219(7) 0.0156(7) 0.0192(7) 0.0011(5) 0.0054(5) 0.0012(6)
C59 0.0251(7) 0.0121(7) 0.0197(7) 0.0014(5) 0.0091(6) 0.0015(6)
C60 0.0212(7) 0.0096(6) 0.0172(6) 0.0013(5) 0.0069(5) 0.0029(5)
C61 0.0153(6) 0.0098(6) 0.0227(7) -0.0007(5) 0.0053(5) -0.0012(5)
C62 0.0176(6) 0.0121(6) 0.0171(6) -0.0013(5) 0.0020(5) 0.0025(5)
C63 0.0163(6) 0.0103(6) 0.0169(6) 0.0012(5) 0.0042(5) 0.0049(5)
C64 0.0169(6) 0.0104(6) 0.0197(7) 0.0015(5) 0.0043(5) 0.0019(5)
C65 0.0216(7) 0.0152(7) 0.0160(6) -0.0008(5) 0.0032(5) -0.0005(6)
C66 0.0161(6) 0.0117(6) 0.0180(7) 0.0017(5) 0.0034(5) 0.0073(5)
C67 0.0199(7) 0.0164(7) 0.0234(7) 0.0024(6) 0.0061(6) -0.0024(6)
C68 0.0177(6) 0.0133(7) 0.0193(7) 0.0043(5) 0.0072(5) 0.0055(5)
C69 0.0167(14) 0.0224(15) 0.0219(13) 0.0005(11) -0.0005(11) -0.0035(11)
C70 0.0189(7) 0.0225(7) 0.0165(7) -0.0007(5) 0.0018(5) -0.0018(6)
C71 0.0143(6) 0.0222(7) 0.0170(7) 0.0037(5) 0.0013(5) 0.0022(5)
C72 0.0187(7) 0.0209(7) 0.0167(7) 0.0022(5) -0.0006(5) -0.0025(6)
C73 0.0143(6) 0.0291(8) 0.0153(7) 0.0048(6) 0.0016(5) 0.0024(6)
C74 0.0123(6) 0.0236(7) 0.0160(6) 0.0010(5) 0.0028(5) 0.0047(5)
C75 0.0167(7) 0.0305(8) 0.0127(6) 0.0012(6) -0.0008(5) -0.0012(6)
C76 0.0131(6) 0.0273(8) 0.0167(7) 0.0025(6) 0.0010(5) 0.0011(6)
C77 0.0127(6) 0.0219(7) 0.0163(6) 0.0016(5) 0.0022(5) 0.0087(5)
C78 0.0163(6) 0.0236(7) 0.0137(6) -0.0022(5) 0.0009(5) 0.0098(6)
C79 0.0148(6) 0.0188(7) 0.0196(7) -0.0013(5) 0.0009(5) 0.0044(5)
C80 0.0199(7) 0.0362(9) 0.0221(8) 0.0083(6) -0.0003(6) -0.0050(6)
C81 0.0142(6) 0.0273(8) 0.0191(7) 0.0069(6) 0.0044(5) 0.0087(6)
C82 0.0156(6) 0.0237(7) 0.0156(6) 0.0021(5) 0.0043(5) 0.0135(6)
C83 0.0126(10) 0.0170(11) 0.0133(11) -0.0021(8) 0.0008(8) 0.0045(9)
C84 0.0166(10) 0.0205(11) 0.0136(11) -0.0033(8) 0.0037(8) 0.0031(8)
C85 0.020(3) 0.024(2) 0.019(2) -0.0043(15) 0.000(2) -0.002(2)
C86 0.0237(7) 0.0170(7) 0.0204(7) 0.0024(5) 0.0069(6) 0.0023(6)
C87 0.0193(7) 0.0206(7) 0.0193(7) 0.0030(5) 0.0025(5) 0.0004(6)
C88 0.0255(7) 0.0176(7) 0.0189(7) 0.0033(5) 0.0065(6) 0.0047(6)
C89 0.0244(7) 0.0194(7) 0.0175(7) 0.0021(5) 0.0053(6) -0.0020(6)
C90 0.0213(7) 0.0152(7) 0.0185(7) 0.0041(5) 0.0070(5) 0.0053(6)
C91 0.0184(7) 0.0176(7) 0.0215(7) -0.0002(5) 0.0032(5) 0.0027(6)
C92 0.0235(7) 0.0183(7) 0.0167(7) 0.0016(5) 0.0028(5) 0.0091(6)
C93 0.0210(7) 0.0141(7) 0.0208(7) 0.0042(5) 0.0066(5) 0.0096(6)
C94 0.0196(7) 0.0119(6) 0.0203(7) 0.0041(5) 0.0059(5) 0.0063(5)
C95 0.0215(7) 0.0139(7) 0.0179(7) 0.0030(5) 0.0039(5) 0.0048(5)
C96 0.0245(7) 0.0170(7) 0.0206(7) 0.0063(5) 0.0078(6) 0.0144(6)
C97 0.0261(7) 0.0139(7) 0.0246(7) 0.0062(6) 0.0110(6) 0.0087(6)
C98 0.0243(7) 0.0129(7) 0.0258(7) 0.0049(5) 0.0116(6) 0.0066(6)
C99 0.0366(9) 0.0162(7) 0.0244(8) 0.0055(6) 0.0138(6) 0.0133(7)
C100 0.0207(7) 0.0168(7) 0.0204(7) 0.0031(5) 0.0031(5) 0.0028(6)
C101 0.0249(8) 0.0186(7) 0.0293(8) 0.0017(6) 0.0025(6) -0.0007(6)
C102 0.0221(7) 0.0198(7) 0.0250(7) -0.0012(6) 0.0024(6) 0.0033(6)
C103 0.0146(6) 0.0154(7) 0.0141(6) 0.0025(5) 0.0044(5) 0.0018(5)
C104 0.0166(6) 0.0149(7) 0.0125(6) 0.0043(5) 0.0023(5) 0.0025(5)
C105 0.0197(7) 0.0138(7) 0.0152(6) 0.0035(5) 0.0048(5) 0.0025(5)
C106 0.0177(7) 0.0165(7) 0.0154(6) 0.0007(5) 0.0063(5) 0.0035(5)
C107 0.0206(7) 0.0273(8) 0.0147(7) -0.0006(6) 0.0020(5) 0.0082(6)
C108 0.0191(7) 0.0281(8) 0.0195(7) 0.0054(6) -0.0011(5) 0.0085(6)
C110 0.022(2) 0.018(2) 0.017(2) -0.0074(16) -0.0085(16) 0.0030(17)
C109 0.009(2) 0.021(3) 0.018(3) 0.003(2) -0.007(2) 0.0050(19)
C111 0.023(3) 0.015(3) 0.028(3) 0.005(2) -0.012(2) -0.003(2)
O31 0.0170(5) 0.0271(6) 0.0347(6) -0.0035(5) 0.0055(4) 0.0033(4)
C112 0.023(3) 0.031(3) 0.018(3) -0.003(2) 0.0038(19) 0.001(2)
C113 0.024(2) 0.030(3) 0.029(3) 0.001(2) 0.0007(19) 0.000(2)
C114 0.017(6) 0.029(5) 0.015(4) 0.002(3) -0.001(4) -0.005(4)

loop_
_atom_type_symbol
_atom_type_description
_atom_type_scat_dispersion_real
_atom_type_scat_dispersion_imag
_atom_type_scat_source
C C 0.0033 0.0016 'International Tables Vol C Tables 4.2.6.8 and 6.1.1.4'
H H 0.0000 0.0000 'International Tables Vol C Tables 4.2.6.8 and 6.1.1.4'
F F 0.0171 0.0103 'International Tables Vol C Tables 4.2.6.8 and 6.1.1.4'
N N 0.0061 0.0033 'International Tables Vol C Tables 4.2.6.8 and 6.1.1.4'
O O 0.0106 0.0060 'International Tables Vol C Tables 4.2.6.8 and 6.1.1.4'

loop_
_geom_angle_atom_site_label_1
_geom_angle_atom_site_label_2
_geom_angle_atom_site_label_3
_geom_angle
_geom_angle_site_symmetry_1
_geom_angle_site_symmetry_3
_geom_angle_publ_flag
C7 N1 C4 113.23(10) . . ?
C9 N1 C4 120.33(11) . . ?
C9 N1 C7 121.42(11) . . ?
O12 C1 O14 121.28(13) . . ?
O12 C1 C81 123.44(13) . . ?
O14 C1 C81 115.28(13) . . ?
H2C N2 H2D 108.1 . . ?
C5 N2 H2C 109.5 . . ?
C5 N2 H2D 109.5 . . ?
C5 N2 C6 110.85(10) . . ?
C6 N2 H2C 109.5 . . ?
C6 N2 H2D 109.5 . . ?
H2A C2 H2B 115.0 . . ?
C8 C2 H2A 117.9 . . ?
C8 C2 H2B 117.9 . . ?
C69 C2 H2A 117.9 . . ?
C69 C2 H2B 117.9 . . ?
C69 C2 C8 59.20(17) . . ?
C21 O3 H3 109.5 . . ?
C11 N3 C18 120.12(11) . . ?
C15 N3 C11 119.89(11) . . ?
C15 N3 C18 119.63(12) . . ?
O10 C3 O11 120.84(12) . . ?
O10 C3 C68 123.32(13) . . ?
O11 C3 C68 115.83(12) . . ?
C25 N4 C22 110.38(10) . . ?
C26 N4 C22 119.12(11) . . ?
C26 N4 C25 118.70(11) . . ?
N1 C4 H4A 109.3 . . ?
N1 C4 H4B 109.3 . . ?
N1 C4 C5 111.44(11) . . ?
H4A C4 H4B 108.0 . . ?
C5 C4 H4A 109.3 . . ?
C5 C4 H4B 109.3 . . ?
C35 O5 H5 109.5 . . ?
H5A N5 H5B 107.9 . . ?
C23 N5 H5A 109.1 . . ?
C23 N5 H5B 109.1 . . ?
C23 N5 C24 112.38(10) . . ?
C24 N5 H5A 109.1 . . ?
C24 N5 H5B 109.1 . . ?
N2 C5 C4 109.93(11) . . ?
N2 C5 H5C 109.7 . . ?
N2 C5 H5D 109.7 . . ?
C4 C5 H5C 109.7 . . ?
C4 C5 H5D 109.7 . . ?
H5C C5 H5D 108.2 . . ?
C30 N6 C36 120.57(10) . . ?
C34 N6 C30 120.01(11) . . ?
C34 N6 C36 119.20(11) . . ?
N2 C6 H6A 110.0 . . ?
N2 C6 H6B 110.0 . . ?
N2 C6 C7 108.54(11) . . ?
H6A C6 H6B 108.4 . . ?
C7 C6 H6A 110.0 . . ?
C7 C6 H6B 110.0 . . ?
C42 N7 C39 113.58(10) . . ?
C43 N7 C39 123.82(11) . . ?
C43 N7 C42 122.14(11) . . ?
N1 C7 C6 112.96(12) . . ?
N1 C7 H7A 109.0 . . ?
N1 C7 H7B 109.0 . . ?
C6 C7 H7A 109.0 . . ?
C6 C7 H7B 109.0 . . ?
H7A C7 H7B 107.8 . . ?
C55 O8 H8 109.5 . . ?
H8C N8 H8D 108.1 . . ?
C40 N8 H8C 109.5 . . ?
C40 N8 H8D 109.5 . . ?
C40 N8 C41 110.74(10) . . ?
C41 N8 H8C 109.5 . . ?
C41 N8 H8D 109.5 . . ?
C2 C8 H8A 117.8 . . ?
C2 C8 H8B 117.8 . . ?
H8A C8 H8B 115.0 . . ?
C69 C8 C2 59.46(17) . . ?
C69 C8 H8A 117.8 . . ?
C69 C8 H8B 117.8 . . ?
C45 N9 C52 120.01(11) . . ?
C49 N9 C45 119.92(11) . . ?
C49 N9 C52 120.02(11) . . ?
N1 C9 C14 119.01(12) . . ?
C10 C9 N1 123.94(12) . . ?
C10 C9 C14 116.97(12) . . ?
C56 N10 C59 110.90(11) . . ?
C60 N10 C56 120.72(11) . . ?
C60 N10 C59 121.54(11) . . ?
C9 C10 H10 119.6 . . ?
C9 C10 C11 120.76(12) . . ?
C11 C10 H10 119.6 . . ?
C3 O11 H11 109.5 . . ?
H11E N11 H11F 107.8 . . ?
C57 N11 H11E 109.0 . . ?
C57 N11 H11F 109.0 . . ?
C58 N11 H11E 109.0 . . ?
C58 N11 H11F 109.0 . . ?
C58 N11 C57 113.06(10) . . ?
N3 C11 C12 118.69(12) . . ?
C10 C11 N3 120.38(11) . . ?
C10 C11 C12 120.87(12) . . ?
C64 N12 C69 118.73(14) . . ?
C64 N12 C109 120.6(2) . . ?
C67 N12 C64 119.79(11) . . ?
C67 N12 C69 120.11(14) . . ?
C67 N12 C109 117.4(2) . . ?
C11 C12 C13 118.17(12) . . ?
C11 C12 C17 121.73(12) . . ?
C13 C12 C17 120.10(11) . . ?
C73 N13 C70 113.01(10) . . ?
C74 N13 C70 122.92(11) . . ?
C74 N13 C73 120.53(11) . . ?
C12 C13 H13 120.0 . . ?
C14 C13 C12 119.93(12) . . ?
C14 C13 H13 120.0 . . ?
C1 O14 H14 109.5 . . ?
H14A N14 H14B 108.1 . . ?
C71 N14 H14A 109.5 . . ?
C71 N14 H14B 109.5 . . ?
C71 N14 C72 110.76(10) . . ?
C72 N14 H14A 109.5 . . ?
C72 N14 H14B 109.5 . . ?
F1 C14 C9 117.44(11) . . ?
C13 C14 F1 119.30(11) . . ?
C13 C14 C9 123.21(12) . . ?
C76 N15 C83 117.67(13) . . ?
C76 N15 C112 117.33(19) . . ?
C80 N15 C76 120.11(12) . . ?
C80 N15 C83 120.85(13) . . ?
C80 N15 C112 118.2(2) . . ?
N3 C15 H15 118.1 . . ?
N3 C15 C16 123.87(12) . . ?
C16 C15 H15 118.1 . . ?
C89 N16 C86 110.75(11) . . ?
C90 N16 C86 118.67(11) . . ?
C90 N16 C89 117.31(11) . . ?
C15 C16 C17 120.46(12) . . ?
C15 C16 C21 117.78(12) . . ?
C17 C16 C21 121.75(12) . . ?
C99 O17 H17 109.5 . . ?
H17A N17 H17B 107.9 . . ?
C87 N17 H17A 109.2 . . ?
C87 N17 H17B 109.2 . . ?
C88 N17 H17A 109.2 . . ?
C88 N17 H17B 109.2 . . ?
C88 N17 C87 111.93(10) . . ?
O2 C17 C12 121.77(12) . . ?
O2 C17 C16 122.90(12) . . ?
C16 C17 C12 115.32(12) . . ?
C94 N18 C100 118.92(11) . . ?
C98 N18 C94 119.57(12) . . ?
C98 N18 C100 121.28(12) . . ?
N3 C18 H18 115.7 . . ?
N3 C18 C19 118.11(13) . . ?
N3 C18 C20 119.47(13) . . ?
C19 C18 H18 115.7 . . ?
C20 C18 H18 115.7 . . ?
C20 C18 C19 61.10(11) . . ?
C18 C19 H19A 117.8 . . ?
C18 C19 H19B 117.8 . . ?
C18 C19 C20 59.45(10) . . ?
H19A C19 H19B 115.0 . . ?
C20 C19 H19A 117.8 . . ?
C20 C19 H19B 117.8 . . ?
C18 C20 C19 59.45(10) . . ?
C18 C20 H20A 117.8 . . ?
C18 C20 H20B 117.8 . . ?
C19 C20 H20A 117.8 . . ?
C19 C20 H20B 117.8 . . ?
H20A C20 H20B 115.0 . . ?
O1 C21 O3 121.03(13) . . ?
O1 C21 C16 123.22(13) . . ?
O3 C21 C16 115.75(12) . . ?
N4 C22 H22A 109.8 . . ?
N4 C22 H22B 109.8 . . ?
N4 C22 C23 109.31(11) . . ?
H22A C22 H22B 108.3 . . ?
C23 C22 H22A 109.8 . . ?
C23 C22 H22B 109.8 . . ?
N5 C23 C22 110.41(11) . . ?
N5 C23 H23A 109.6 . . ?
N5 C23 H23B 109.6 . . ?
C22 C23 H23A 109.6 . . ?
C22 C23 H23B 109.6 . . ?
H23A C23 H23B 108.1 . . ?
N5 C24 H24A 109.4 . . ?
N5 C24 H24B 109.4 . . ?
N5 C24 C25 111.34(11) . . ?
H24A C24 H24B 108.0 . . ?
C25 C24 H24A 109.4 . . ?
C25 C24 H24B 109.4 . . ?
N4 C25 C24 108.49(11) . . ?
N4 C25 H25A 110.0 . . ?
N4 C25 H25B 110.0 . . ?
C24 C25 H25A 110.0 . . ?
C24 C25 H25B 110.0 . . ?
H25A C25 H25B 108.4 . . ?
N4 C26 C27 119.37(12) . . ?
C31 C26 N4 123.26(12) . . ?
C31 C26 C27 117.22(12) . . ?
F2 C27 C26 118.00(11) . . ?
F2 C27 C28 118.94(12) . . ?
C28 C27 C26 123.01(12) . . ?
C27 C28 H28 120.1 . . ?
C27 C28 C29 119.84(12) . . ?
C29 C28 H28 120.1 . . ?
C28 C29 C32 120.04(12) . . ?
C30 C29 C28 118.48(12) . . ?
C30 C29 C32 121.48(12) . . ?
H30A O30 H30B 104.5 . . ?
N6 C30 C29 118.94(11) . . ?
N6 C30 C31 120.51(11) . . ?
C29 C30 C31 120.53(12) . . ?
C26 C31 C30 120.75(12) . . ?
C26 C31 H31 119.6 . . ?
C30 C31 H31 119.6 . . ?
O4 C32 C29 121.72(12) . . ?
O4 C32 C33 122.92(12) . . ?
C33 C32 C29 115.36(11) . . ?
C32 C33 C35 121.92(12) . . ?
C34 C33 C32 120.40(12) . . ?
C34 C33 C35 117.65(12) . . ?
N6 C34 C33 123.77(12) . . ?
N6 C34 H34 118.1 . . ?
C33 C34 H34 118.1 . . ?
O32 C35 O5 120.84(12) . . ?
O32 C35 C33 123.16(13) . . ?
O5 C35 C33 115.99(12) . . ?
N6 C36 H36 116.2 . . ?
N6 C36 C37 117.44(11) . . ?
N6 C36 C38 118.84(12) . . ?
C37 C36 H36 116.2 . . ?
C37 C36 C38 60.67(9) . . ?
C38 C36 H36 116.2 . . ?
C36 C37 H37A 117.8 . . ?
C36 C37 H37B 117.8 . . ?
C36 C37 C38 59.68(9) . . ?
H37A C37 H37B 114.9 . . ?
C38 C37 H37A 117.8 . . ?
C38 C37 H37B 117.8 . . ?
C36 C38 C37 59.65(9) . . ?
C36 C38 H38A 117.8 . . ?
C36 C38 H38B 117.8 . . ?
C37 C38 H38A 117.8 . . ?
C37 C38 H38B 117.8 . . ?
H38A C38 H38B 114.9 . . ?
N7 C39 H39A 109.6 . . ?
N7 C39 H39B 109.6 . . ?
N7 C39 C40 110.30(11) . . ?
H39A C39 H39B 108.1 . . ?
C40 C39 H39A 109.6 . . ?
C40 C39 H39B 109.6 . . ?
N8 C40 C39 111.10(11) . . ?
N8 C40 H40A 109.4 . . ?
N8 C40 H40B 109.4 . . ?
C39 C40 H40A 109.4 . . ?
C39 C40 H40B 109.4 . . ?
H40A C40 H40B 108.0 . . ?
N8 C41 H41A 109.8 . . ?
N8 C41 H41B 109.8 . . ?
N8 C41 C42 109.32(11) . . ?
H41A C41 H41B 108.3 . . ?
C42 C41 H41A 109.8 . . ?
C42 C41 H41B 109.8 . . ?
N7 C42 C41 110.55(12) . . ?
N7 C42 H42A 109.5 . . ?
N7 C42 H42B 109.5 . . ?
C41 C42 H42A 109.5 . . ?
C41 C42 H42B 109.5 . . ?
H42A C42 H42B 108.1 . . ?
N7 C43 C44 122.07(12) . . ?
N7 C43 C48 121.59(12) . . ?
C44 C43 C48 116.35(11) . . ?
C43 C44 H44 119.5 . . ?
C43 C44 C45 121.06(12) . . ?
C45 C44 H44 119.5 . . ?
N9 C45 C46 118.60(11) . . ?
C44 C45 N9 120.47(11) . . ?
C44 C45 C46 120.90(12) . . ?
C45 C46 C51 121.58(12) . . ?
C47 C46 C45 118.12(11) . . ?
C47 C46 C51 120.30(12) . . ?
C46 C47 H47 120.1 . . ?
C48 C47 C46 119.72(12) . . ?
C48 C47 H47 120.1 . . ?
F3 C48 C43 117.88(11) . . ?
F3 C48 C47 118.48(11) . . ?
C47 C48 C43 123.56(12) . . ?
N9 C49 H49 118.0 . . ?
N9 C49 C50 124.06(12) . . ?
C50 C49 H49 118.0 . . ?
C49 C50 C51 120.12(12) . . ?
C49 C50 C55 117.99(12) . . ?
C51 C50 C55 121.89(12) . . ?
O7 C51 C46 121.77(12) . . ?
O7 C51 C50 122.54(12) . . ?
C50 C51 C46 115.67(11) . . ?
N9 C52 H52 116.3 . . ?
N9 C52 C53 117.77(12) . . ?
N9 C52 C54 118.20(12) . . ?
C53 C52 H52 116.3 . . ?
C53 C52 C54 60.47(10) . . ?
C54 C52 H52 116.3 . . ?
C52 C53 H53A 117.8 . . ?
C52 C53 H53B 117.8 . . ?
C52 C53 C54 59.82(9) . . ?
H53A C53 H53B 114.9 . . ?
C54 C53 H53A 117.8 . . ?
C54 C53 H53B 117.8 . . ?
C52 C54 C53 59.71(9) . . ?
C52 C54 H54A 117.8 . . ?
C52 C54 H54B 117.8 . . ?
C53 C54 H54A 117.8 . . ?
C53 C54 H54B 117.8 . . ?
H54A C54 H54B 114.9 . . ?
O6 C55 O8 121.20(13) . . ?
O6 C55 C50 123.18(13) . . ?
O8 C55 C50 115.62(12) . . ?
N10 C56 H56A 110.1 . . ?
N10 C56 H56B 110.1 . . ?
N10 C56 C57 108.01(11) . . ?
H56A C56 H56B 108.4 . . ?
C57 C56 H56A 110.1 . . ?
C57 C56 H56B 110.1 . . ?
N11 C57 C56 110.93(11) . . ?
N11 C57 H57A 109.5 . . ?
N11 C57 H57B 109.5 . . ?
C56 C57 H57A 109.5 . . ?
C56 C57 H57B 109.5 . . ?
H57A C57 H57B 108.0 . . ?
N11 C58 H58A 109.5 . . ?
N11 C58 H58B 109.5 . . ?
N11 C58 C59 110.79(11) . . ?
H58A C58 H58B 108.1 . . ?
C59 C58 H58A 109.5 . . ?
C59 C58 H58B 109.5 . . ?
N10 C59 C58 109.07(11) . . ?
N10 C59 H59A 109.9 . . ?
N10 C59 H59B 109.9 . . ?
C58 C59 H59A 109.9 . . ?
C58 C59 H59B 109.9 . . ?
H59A C59 H59B 108.3 . . ?
N10 C60 C61 120.18(12) . . ?
N10 C60 C65 122.91(12) . . ?
C65 C60 C61 116.74(12) . . ?
F4 C61 C60 117.79(11) . . ?
C62 C61 F4 118.86(12) . . ?
C62 C61 C60 123.28(12) . . ?
C61 C62 H62 120.0 . . ?
C61 C62 C63 119.97(12) . . ?
C63 C62 H62 120.0 . . ?
C62 C63 C66 120.17(12) . . ?
C64 C63 C62 118.20(11) . . ?
C64 C63 C66 121.64(12) . . ?
N12 C64 C63 118.78(11) . . ?
N12 C64 C65 120.46(12) . . ?
C63 C64 C65 120.76(12) . . ?
C60 C65 C64 120.94(12) . . ?
C60 C65 H65 119.5 . . ?
C64 C65 H65 119.5 . . ?
O9 C66 C63 121.95(12) . . ?
O9 C66 C68 122.66(12) . . ?
C68 C66 C63 115.38(11) . . ?
N12 C67 H67 117.9 . . ?
N12 C67 C68 124.17(12) . . ?
C68 C67 H67 117.9 . . ?
C66 C68 C3 122.40(12) . . ?
C67 C68 C3 117.46(12) . . ?
C67 C68 C66 120.14(12) . . ?
C2 C69 H69 116.8 . . ?
C8 C69 C2 61.34(19) . . ?
C8 C69 H69 116.8 . . ?
N12 C69 C2 116.6(2) . . ?
N12 C69 C8 117.0(2) . . ?
N12 C69 H69 116.8 . . ?
N13 C70 H70A 109.2 . . ?
N13 C70 H70B 109.2 . . ?
N13 C70 C71 111.83(11) . . ?
H70A C70 H70B 107.9 . . ?
C71 C70 H70A 109.2 . . ?
C71 C70 H70B 109.2 . . ?
N14 C71 C70 110.15(11) . . ?
N14 C71 H71A 109.6 . . ?
N14 C71 H71B 109.6 . . ?
C70 C71 H71A 109.6 . . ?
C70 C71 H71B 109.6 . . ?
H71A C71 H71B 108.1 . . ?
N14 C72 H72A 110.2 . . ?
N14 C72 H72B 110.2 . . ?
N14 C72 C73 107.76(11) . . ?
H72A C72 H72B 108.5 . . ?
C73 C72 H72A 110.2 . . ?
C73 C72 H72B 110.2 . . ?
N13 C73 C72 111.84(11) . . ?
N13 C73 H73A 109.2 . . ?
N13 C73 H73B 109.2 . . ?
C72 C73 H73A 109.2 . . ?
C72 C73 H73B 109.2 . . ?
H73A C73 H73B 107.9 . . ?
N13 C74 C75 122.11(12) . . ?
N13 C74 C79 121.29(12) . . ?
C75 C74 C79 116.45(12) . . ?
C74 C75 H75 119.2 . . ?
C74 C75 C76 121.52(12) . . ?
C76 C75 H75 119.2 . . ?
N15 C76 C75 120.47(12) . . ?
N15 C76 C77 119.02(12) . . ?
C77 C76 C75 120.51(13) . . ?
C76 C77 C78 118.00(12) . . ?
C76 C77 C82 121.12(13) . . ?
C78 C77 C82 120.88(12) . . ?
C77 C78 H78 119.7 . . ?
C79 C78 C77 120.50(12) . . ?
C79 C78 H78 119.7 . . ?
F5 C79 C74 118.30(12) . . ?
F5 C79 C78 118.62(12) . . ?
C78 C79 C74 122.98(13) . . ?
N15 C80 H80 118.3 . . ?
N15 C80 C81 123.48(14) . . ?
C81 C80 H80 118.3 . . ?
C80 C81 C1 118.09(13) . . ?
C80 C81 C82 120.37(13) . . ?
C82 C81 C1 121.53(13) . . ?
O13 C82 C77 120.97(13) . . ?
O13 C82 C81 123.13(12) . . ?
C81 C82 C77 115.90(12) . . ?
N15 C83 H83 117.6 . . ?
N15 C83 C84 115.24(19) . . ?
N15 C83 C85 116.1(3) . . ?
C84 C83 H83 117.6 . . ?
C85 C83 H83 117.6 . . ?
C85 C83 C84 60.0(3) . . ?
C83 C84 H84A 117.9 . . ?
C83 C84 H84B 117.9 . . ?
H84A C84 H84B 115.0 . . ?
C85 C84 C83 59.0(4) . . ?
C85 C84 H84A 117.9 . . ?
C85 C84 H84B 117.9 . . ?
C83 C85 C84 60.9(4) . . ?
C83 C85 H85A 117.7 . . ?
C83 C85 H85B 117.7 . . ?
C84 C85 H85A 117.7 . . ?
C84 C85 H85B 117.7 . . ?
H85A C85 H85B 114.8 . . ?
N16 C86 H86A 109.8 . . ?
N16 C86 H86B 109.8 . . ?
N16 C86 C87 109.34(11) . . ?
H86A C86 H86B 108.3 . . ?
C87 C86 H86A 109.8 . . ?
C87 C86 H86B 109.8 . . ?
N17 C87 C86 110.56(11) . . ?
N17 C87 H87A 109.5 . . ?
N17 C87 H87B 109.5 . . ?
C86 C87 H87A 109.5 . . ?
C86 C87 H87B 109.5 . . ?
H87A C87 H87B 108.1 . . ?
N17 C88 H88A 109.4 . . ?
N17 C88 H88B 109.4 . . ?
N17 C88 C89 111.30(11) . . ?
H88A C88 H88B 108.0 . . ?
C89 C88 H88A 109.4 . . ?
C89 C88 H88B 109.4 . . ?
N16 C89 C88 108.87(11) . . ?
N16 C89 H89A 109.9 . . ?
N16 C89 H89B 109.9 . . ?
C88 C89 H89A 109.9 . . ?
C88 C89 H89B 109.9 . . ?
H89A C89 H89B 108.3 . . ?
N16 C90 C91 120.98(12) . . ?
C95 C90 N16 121.92(12) . . ?
C95 C90 C91 116.91(12) . . ?
F6 C91 C90 118.33(12) . . ?
C92 C91 F6 118.71(12) . . ?
C92 C91 C90 122.91(13) . . ?
C91 C92 H92 119.9 . . ?
C91 C92 C93 120.18(13) . . ?
C93 C92 H92 119.9 . . ?
C92 C93 C96 120.81(13) . . ?
C94 C93 C92 118.30(12) . . ?
C94 C93 C96 120.89(13) . . ?
N18 C94 C95 119.77(12) . . ?
C93 C94 N18 119.83(12) . . ?
C93 C94 C95 120.38(13) . . ?
C90 C95 C94 121.30(13) . . ?
C90 C95 H95 119.3 . . ?
C94 C95 H95 119.3 . . ?
O15 C96 C93 121.43(13) . . ?
O15 C96 C97 123.35(12) . . ?
C97 C96 C93 115.20(13) . . ?
C96 C97 C99 121.62(13) . . ?
C98 C97 C96 121.12(12) . . ?
C98 C97 C99 117.23(13) . . ?
N18 C98 C97 123.30(13) . . ?
N18 C98 H98 118.4 . . ?
C97 C98 H98 118.4 . . ?
O16 C99 O17 121.41(13) . . ?
O16 C99 C97 123.02(14) . . ?
O17 C99 C97 115.55(14) . . ?
N18 C100 H100 116.0 . . ?
N18 C100 C101 119.14(12) . . ?
N18 C100 C102 117.72(12) . . ?
C101 C100 H100 116.0 . . ?
C101 C100 C102 60.35(9) . . ?
C102 C100 H100 116.0 . . ?
C100 C101 H10A 117.8 . . ?
C100 C101 H10B 117.8 . . ?
C100 C101 C102 60.11(9) . . ?
H10A C101 H10B 114.9 . . ?
C102 C101 H10A 117.8 . . ?
C102 C101 H10B 117.8 . . ?
C100 C102 C101 59.54(9) . . ?
C100 C102 H10C 117.8 . . ?
C100 C102 H10D 117.8 . . ?
C101 C102 H10C 117.8 . . ?
C101 C102 H10D 117.8 . . ?
H10C C102 H10D 115.0 . . ?
O18 C103 C104 116.92(12) . . ?
O20 C103 O18 126.44(12) . . ?
O20 C103 C104 116.64(12) . . ?
O19 C104 O21 125.64(12) . . ?
O19 C104 C103 117.26(11) . . ?
O21 C104 C103 117.09(11) . . ?
O22 C105 O24 126.27(13) . . ?
O22 C105 C106 117.86(12) . . ?
O24 C105 C106 115.87(12) . . ?
O23 C106 O25 126.29(13) . . ?
O23 C106 C105 117.23(12) . . ?
O25 C106 C105 116.47(12) . . ?
O26 C107 O28 126.02(14) . . ?
O26 C107 C108 118.07(12) . . ?
O28 C107 C108 115.91(13) . . ?
O27 C108 O29 126.03(14) . . ?
O27 C108 C107 118.17(13) . . ?
O29 C108 C107 115.78(12) . . ?
H11G C110 H11H 114.9 . . ?
C109 C110 H11G 117.8 . . ?
C109 C110 H11H 117.8 . . ?
C111 C110 H11G 117.8 . . ?
C111 C110 H11H 117.8 . . ?
C111 C110 C109 59.9(3) . . ?
N12 C109 H109 118.5 . . ?
C110 C109 N12 114.0(4) . . ?
C110 C109 H109 118.5 . . ?
C111 C109 N12 114.0(4) . . ?
C111 C109 C110 59.8(4) . . ?
C111 C109 H109 118.5 . . ?
C110 C111 C109 60.3(3) . . ?
C110 C111 H11I 117.7 . . ?
C110 C111 H11J 117.7 . . ?
C109 C111 H11I 117.7 . . ?
C109 C111 H11J 117.7 . . ?
H11I C111 H11J 114.9 . . ?
H31A O31 H31B 104.5 . . ?
N15 C112 H112 118.8 . . ?
C113 C112 N15 109.5(4) . . ?
C113 C112 H112 118.8 . . ?
C113 C112 C114 61.9(7) . . ?
C114 C112 N15 116.0(8) . . ?
C114 C112 H112 118.8 . . ?
C112 C113 H11A 117.8 . . ?
C112 C113 H11B 117.8 . . ?
C112 C113 C114 60.1(5) . . ?
H11A C113 H11B 114.9 . . ?
C114 C113 H11A 117.8 . . ?
C114 C113 H11B 117.8 . . ?
C112 C114 C113 58.0(8) . . ?
C112 C114 H11C 118.0 . . ?
C112 C114 H11D 118.0 . . ?
C113 C114 H11C 118.0 . . ?
C113 C114 H11D 118.0 . . ?
H11C C114 H11D 115.1 . . ?

loop_
_geom_bond_atom_site_label_1
_geom_bond_atom_site_label_2
_geom_bond_distance
_geom_bond_site_symmetry_2
_geom_bond_publ_flag
O32 C35 1.2107(17) . ?
F1 C14 1.3536(15) . ?
O1 C21 1.2116(17) . ?
N1 C4 1.4645(17) . ?
N1 C7 1.4552(18) . ?
N1 C9 1.3874(17) . ?
C1 O12 1.2109(18) . ?
C1 O14 1.3315(18) . ?
C1 C81 1.4914(19) . ?
F2 C27 1.3539(15) . ?
O2 C17 1.2630(16) . ?
N2 H2C 0.9100 . ?
N2 H2D 0.9100 . ?
N2 C5 1.4879(18) . ?
N2 C6 1.4945(18) . ?
C2 H2A 0.9900 . ?
C2 H2B 0.9900 . ?
C2 C8 1.515(4) . ?
C2 C69 1.487(4) . ?
F3 C48 1.3540(14) . ?
O3 H3 0.8400 . ?
O3 C21 1.3302(18) . ?
N3 C11 1.4026(17) . ?
N3 C15 1.3417(18) . ?
N3 C18 1.4631(17) . ?
C3 O10 1.2107(17) . ?
C3 O11 1.3254(18) . ?
C3 C68 1.4852(18) . ?
F4 C61 1.3560(14) . ?
O4 C32 1.2564(16) . ?
N4 C22 1.4702(16) . ?
N4 C25 1.4544(17) . ?
N4 C26 1.3958(17) . ?
C4 H4A 0.9900 . ?
C4 H4B 0.9900 . ?
C4 C5 1.5165(19) . ?
F5 C79 1.3557(16) . ?
O5 H5 0.8400 . ?
O5 C35 1.3312(17) . ?
N5 H5A 0.9100 . ?
N5 H5B 0.9100 . ?
N5 C23 1.4917(18) . ?
N5 C24 1.4955(17) . ?
C5 H5C 0.9900 . ?
C5 H5D 0.9900 . ?
F6 C91 1.3596(16) . ?
O6 C55 1.2112(17) . ?
N6 C30 1.3986(16) . ?
N6 C34 1.3443(17) . ?
N6 C36 1.4593(17) . ?
C6 H6A 0.9900 . ?
C6 H6B 0.9900 . ?
C6 C7 1.5139(19) . ?
O7 C51 1.2639(16) . ?
N7 C39 1.4598(17) . ?
N7 C42 1.4549(16) . ?
N7 C43 1.3765(17) . ?
C7 H7A 0.9900 . ?
C7 H7B 0.9900 . ?
O8 H8 0.8400 . ?
O8 C55 1.3274(18) . ?
N8 H8C 0.9100 . ?
N8 H8D 0.9100 . ?
N8 C40 1.4888(17) . ?
N8 C41 1.4933(17) . ?
C8 H8A 0.9900 . ?
C8 H8B 0.9900 . ?
C8 C69 1.483(4) . ?
O9 C66 1.2586(16) . ?
N9 C45 1.4029(16) . ?
N9 C49 1.3448(17) . ?
N9 C52 1.4535(17) . ?
C9 C10 1.3861(19) . ?
C9 C14 1.4160(18) . ?
N10 C56 1.4542(17) . ?
N10 C59 1.4632(17) . ?
N10 C60 1.3824(16) . ?
C10 H10 0.9500 . ?
C10 C11 1.3994(19) . ?
O11 H11 0.8400 . ?
N11 H11E 0.9100 . ?
N11 H11F 0.9100 . ?
N11 C57 1.4965(17) . ?
N11 C58 1.4934(17) . ?
C11 C12 1.4055(18) . ?
N12 C64 1.3984(17) . ?
N12 C67 1.3427(17) . ?
N12 C69 1.440(3) . ?
N12 C109 1.548(5) . ?
C12 C13 1.4061(18) . ?
C12 C17 1.4501(18) . ?
O13 C82 1.2653(16) . ?
N13 C70 1.4615(17) . ?
N13 C73 1.4534(17) . ?
N13 C74 1.3865(18) . ?
C13 H13 0.9500 . ?
C13 C14 1.3524(18) . ?
O14 H14 0.8400 . ?
N14 H14A 0.9100 . ?
N14 H14B 0.9100 . ?
N14 C71 1.4892(17) . ?
N14 C72 1.4937(17) . ?
O15 C96 1.2634(18) . ?
N15 C76 1.3949(18) . ?
N15 C80 1.3470(19) . ?
N15 C83 1.451(2) . ?
N15 C112 1.613(5) . ?
C15 H15 0.9500 . ?
C15 C16 1.365(2) . ?
O16 C99 1.2128(19) . ?
N16 C86 1.4668(18) . ?
N16 C89 1.4552(17) . ?
N16 C90 1.3985(16) . ?
C16 C17 1.4315(18) . ?
C16 C21 1.4894(19) . ?
O17 H17 0.8400 . ?
O17 C99 1.3320(19) . ?
N17 H17A 0.9100 . ?
N17 H17B 0.9100 . ?
N17 C87 1.4922(17) . ?
N17 C88 1.4891(18) . ?
O18 C103 1.2511(17) . ?
N18 C94 1.3985(17) . ?
N18 C98 1.3450(17) . ?
N18 C100 1.4565(18) . ?
C18 H18 1.0000 . ?
C18 C19 1.487(2) . ?
C18 C20 1.487(2) . ?
O19 C104 1.2485(16) . ?
C19 H19A 0.9900 . ?
C19 H19B 0.9900 . ?
C19 C20 1.511(2) . ?
O20 C103 1.2477(16) . ?
C20 H20A 0.9900 . ?
C20 H20B 0.9900 . ?
O21 C104 1.2560(16) . ?
O22 C105 1.2462(17) . ?
C22 H22A 0.9900 . ?
C22 H22B 0.9900 . ?
C22 C23 1.5124(19) . ?
O23 C106 1.2490(17) . ?
C23 H23A 0.9900 . ?
C23 H23B 0.9900 . ?
O24 C105 1.2582(16) . ?
C24 H24A 0.9900 . ?
C24 H24B 0.9900 . ?
C24 C25 1.5142(19) . ?
O25 C106 1.2555(17) . ?
C25 H25A 0.9900 . ?
C25 H25B 0.9900 . ?
O26 C107 1.2402(18) . ?
C26 C27 1.4107(19) . ?
C26 C31 1.3870(18) . ?
O27 C108 1.2377(18) . ?
C27 C28 1.3589(19) . ?
O28 C107 1.2621(17) . ?
C28 H28 0.9500 . ?
C28 C29 1.4048(18) . ?
O29 C108 1.2606(18) . ?
C29 C30 1.4036(18) . ?
C29 C32 1.4574(18) . ?
O30 H30A 0.8696 . ?
O30 H30B 0.8696 . ?
C30 C31 1.4043(18) . ?
C31 H31 0.9500 . ?
C32 C33 1.4307(18) . ?
C33 C34 1.3681(19) . ?
C33 C35 1.4841(18) . ?
C34 H34 0.9500 . ?
C36 H36 1.0000 . ?
C36 C37 1.4940(18) . ?
C36 C38 1.494(2) . ?
C37 H37A 0.9900 . ?
C37 H37B 0.9900 . ?
C37 C38 1.509(2) . ?
C38 H38A 0.9900 . ?
C38 H38B 0.9900 . ?
C39 H39A 0.9900 . ?
C39 H39B 0.9900 . ?
C39 C40 1.517(2) . ?
C40 H40A 0.9900 . ?
C40 H40B 0.9900 . ?
C41 H41A 0.9900 . ?
C41 H41B 0.9900 . ?
C41 C42 1.508(2) . ?
C42 H42A 0.9900 . ?
C42 H42B 0.9900 . ?
C43 C44 1.3945(18) . ?
C43 C48 1.4148(18) . ?
C44 H44 0.9500 . ?
C44 C45 1.3973(18) . ?
C45 C46 1.4066(18) . ?
C46 C47 1.4065(18) . ?
C46 C51 1.4522(18) . ?
C47 H47 0.9500 . ?
C47 C48 1.3594(18) . ?
C49 H49 0.9500 . ?
C49 C50 1.365(2) . ?
C50 C51 1.4313(19) . ?
C50 C55 1.4890(18) . ?
C52 H52 1.0000 . ?
C52 C53 1.4969(19) . ?
C52 C54 1.499(2) . ?
C53 H53A 0.9900 . ?
C53 H53B 0.9900 . ?
C53 C54 1.508(2) . ?
C54 H54A 0.9900 . ?
C54 H54B 0.9900 . ?
C56 H56A 0.9900 . ?
C56 H56B 0.9900 . ?
C56 C57 1.5081(19) . ?
C57 H57A 0.9900 . ?
C57 H57B 0.9900 . ?
C58 H58A 0.9900 . ?
C58 H58B 0.9900 . ?
C58 C59 1.5126(18) . ?
C59 H59A 0.9900 . ?
C59 H59B 0.9900 . ?
C60 C61 1.4121(19) . ?
C60 C65 1.3914(18) . ?
C61 C62 1.3548(18) . ?
C62 H62 0.9500 . ?
C62 C63 1.4082(18) . ?
C63 C64 1.4015(18) . ?
C63 C66 1.4518(18) . ?
C64 C65 1.4016(18) . ?
C65 H65 0.9500 . ?
C66 C68 1.4318(18) . ?
C67 H67 0.9500 . ?
C67 C68 1.361(2) . ?
C69 H69 1.0000 . ?
C70 H70A 0.9900 . ?
C70 H70B 0.9900 . ?
C70 C71 1.5205(19) . ?
C71 H71A 0.9900 . ?
C71 H71B 0.9900 . ?
C72 H72A 0.9900 . ?
C72 H72B 0.9900 . ?
C72 C73 1.5125(19) . ?
C73 H73A 0.9900 . ?
C73 H73B 0.9900 . ?
C74 C75 1.3892(19) . ?
C74 C79 1.4124(19) . ?
C75 H75 0.9500 . ?
C75 C76 1.4018(19) . ?
C76 C77 1.3998(19) . ?
C77 C78 1.4055(19) . ?
C77 C82 1.4519(19) . ?
C78 H78 0.9500 . ?
C78 C79 1.3565(19) . ?
C80 H80 0.9500 . ?
C80 C81 1.361(2) . ?
C81 C82 1.424(2) . ?
C83 H83 1.0000 . ?
C83 C84 1.512(3) . ?
C83 C85 1.483(10) . ?
C84 H84A 0.9900 . ?
C84 H84B 0.9900 . ?
C84 C85 1.499(9) . ?
C85 H85A 0.9900 . ?
C85 H85B 0.9900 . ?
C86 H86A 0.9900 . ?
C86 H86B 0.9900 . ?
C86 C87 1.5150(18) . ?
C87 H87A 0.9900 . ?
C87 H87B 0.9900 . ?
C88 H88A 0.9900 . ?
C88 H88B 0.9900 . ?
C88 C89 1.5104(18) . ?
C89 H89A 0.9900 . ?
C89 H89B 0.9900 . ?
C90 C91 1.4103(19) . ?
C90 C95 1.3844(19) . ?
C91 C92 1.3571(19) . ?
C92 H92 0.9500 . ?
C92 C93 1.408(2) . ?
C93 C94 1.398(2) . ?
C93 C96 1.4571(18) . ?
C94 C95 1.4048(18) . ?
C95 H95 0.9500 . ?
C96 C97 1.429(2) . ?
C97 C98 1.363(2) . ?
C97 C99 1.4898(19) . ?
C98 H98 0.9500 . ?
C100 H100 1.0000 . ?
C100 C101 1.494(2) . ?
C100 C102 1.5025(19) . ?
C101 H10A 0.9900 . ?
C101 H10B 0.9900 . ?
C101 C102 1.506(2) . ?
C102 H10C 0.9900 . ?
C102 H10D 0.9900 . ?
C103 C104 1.5523(18) . ?
C105 C106 1.5506(19) . ?
C107 C108 1.565(2) . ?
C110 H11G 0.9900 . ?
C110 H11H 0.9900 . ?
C110 C109 1.504(7) . ?
C110 C111 1.498(7) . ?
C109 H109 1.0000 . ?
C109 C111 1.499(7) . ?
C111 H11I 0.9900 . ?
C111 H11J 0.9900 . ?
O31 H31A 0.8702 . ?
O31 H31B 0.8699 . ?
C112 H112 1.0000 . ?
C112 C113 1.473(7) . ?
C112 C114 1.505(17) . ?
C113 H11A 0.9900 . ?
C113 H11B 0.9900 . ?
C113 C114 1.53(2) . ?
C114 H11C 0.9900 . ?
C114 H11D 0.9900 . ?

loop_
_geom_torsion_atom_site_label_1
_geom_torsion_atom_site_label_2
_geom_torsion_atom_site_label_3
_geom_torsion_atom_site_label_4
_geom_torsion
_geom_torsion_site_symmetry_1
_geom_torsion_site_symmetry_2
_geom_torsion_site_symmetry_3
_geom_torsion_site_symmetry_4
_geom_torsion_publ_flag
N1 C4 C5 N2 -54.84(15) . . . . ?
N1 C9 C10 C11 178.78(13) . . . . ?
N1 C9 C14 F1 -2.84(19) . . . . ?
N1 C9 C14 C13 179.82(13) . . . . ?
C1 C81 C82 O13 -0.3(2) . . . . ?
C1 C81 C82 C77 -179.84(12) . . . . ?
F2 C27 C28 C29 -174.13(11) . . . . ?
N2 C6 C7 N1 55.10(15) . . . . ?
C2 C8 C69 N12 -107.1(3) . . . . ?
N3 C11 C12 C13 -179.56(12) . . . . ?
N3 C11 C12 C17 -0.16(19) . . . . ?
N3 C15 C16 C17 1.5(2) . . . . ?
N3 C15 C16 C21 -179.75(13) . . . . ?
N3 C18 C19 C20 -110.01(16) . . . . ?
N3 C18 C20 C19 107.83(15) . . . . ?
F4 C61 C62 C63 -174.61(12) . . . . ?
O4 C32 C33 C34 177.69(13) . . . . ?
O4 C32 C33 C35 -0.3(2) . . . . ?
N4 C22 C23 N5 56.57(15) . . . . ?
N4 C26 C27 F2 -2.05(18) . . . . ?
N4 C26 C27 C28 -179.45(12) . . . . ?
N4 C26 C31 C30 176.22(12) . . . . ?
C4 N1 C7 C6 -53.02(16) . . . . ?
C4 N1 C9 C10 131.75(14) . . . . ?
C4 N1 C9 C14 -51.60(18) . . . . ?
N5 C24 C25 N4 -56.77(15) . . . . ?
C5 N2 C6 C7 -58.50(15) . . . . ?
F6 C91 C92 C93 -176.67(12) . . . . ?
N6 C30 C31 C26 -178.85(12) . . . . ?
N6 C36 C37 C38 -109.37(14) . . . . ?
N6 C36 C38 C37 107.10(13) . . . . ?
C6 N2 C5 C4 59.21(14) . . . . ?
N7 C39 C40 N8 -53.50(14) . . . . ?
N7 C43 C44 C45 -179.06(12) . . . . ?
N7 C43 C48 F3 -7.61(19) . . . . ?
N7 C43 C48 C47 175.48(13) . . . . ?
C7 N1 C4 C5 52.11(16) . . . . ?
C7 N1 C9 C10 -21.5(2) . . . . ?
C7 N1 C9 C14 155.15(13) . . . . ?
N8 C41 C42 N7 57.50(15) . . . . ?
C8 C2 C69 N12 107.8(3) . . . . ?
O9 C66 C68 C3 -1.5(2) . . . . ?
O9 C66 C68 C67 178.48(13) . . . . ?
N9 C45 C46 C47 177.04(12) . . . . ?
N9 C45 C46 C51 -2.52(19) . . . . ?
N9 C49 C50 C51 1.1(2) . . . . ?
N9 C49 C50 C55 -179.25(12) . . . . ?
N9 C52 C53 C54 -108.39(14) . . . . ?
N9 C52 C54 C53 107.69(14) . . . . ?
C9 N1 C4 C5 -103.18(14) . . . . ?
C9 N1 C7 C6 101.97(15) . . . . ?
C9 C10 C11 N3 177.77(12) . . . . ?
C9 C10 C11 C12 0.7(2) . . . . ?
O10 C3 C68 C66 -177.36(13) . . . . ?
O10 C3 C68 C67 2.7(2) . . . . ?
N10 C56 C57 N11 -57.27(15) . . . . ?
N10 C60 C61 F4 -1.67(19) . . . . ?
N10 C60 C61 C62 -178.74(13) . . . . ?
N10 C60 C65 C64 176.35(13) . . . . ?
C10 C9 C14 F1 174.04(11) . . . . ?
C10 C9 C14 C13 -3.3(2) . . . . ?
C10 C11 C12 C13 -2.46(19) . . . . ?
C10 C11 C12 C17 176.95(12) . . . . ?
O11 C3 C68 C66 2.3(2) . . . . ?
O11 C3 C68 C67 -177.59(13) . . . . ?
N11 C58 C59 N10 54.76(15) . . . . ?
C11 N3 C15 C16 -2.5(2) . . . . ?
C11 N3 C18 C19 143.10(14) . . . . ?
C11 N3 C18 C20 72.22(17) . . . . ?
C11 C12 C13 C14 1.31(19) . . . . ?
C11 C12 C17 O2 -179.98(12) . . . . ?
C11 C12 C17 C16 -0.78(18) . . . . ?
O12 C1 C81 C80 -5.1(2) . . . . ?
O12 C1 C81 C82 176.13(13) . . . . ?
N12 C64 C65 C60 -178.59(13) . . . . ?
N12 C67 C68 C3 179.38(13) . . . . ?
N12 C67 C68 C66 -0.6(2) . . . . ?
N12 C109 C111 C110 -104.8(5) . . . . ?
C12 C13 C14 F1 -175.69(11) . . . . ?
C12 C13 C14 C9 1.6(2) . . . . ?
N13 C70 C71 N14 -52.66(15) . . . . ?
N13 C74 C75 C76 175.09(13) . . . . ?
N13 C74 C79 F5 -0.72(19) . . . . ?
N13 C74 C79 C78 -177.02(13) . . . . ?
C13 C12 C17 O2 -0.59(19) . . . . ?
C13 C12 C17 C16 178.61(12) . . . . ?
O14 C1 C81 C80 175.66(13) . . . . ?
O14 C1 C81 C82 -3.16(19) . . . . ?
N14 C72 C73 N13 58.57(14) . . . . ?
C14 C9 C10 C11 2.07(19) . . . . ?
O15 C96 C97 C98 -179.85(13) . . . . ?
O15 C96 C97 C99 2.4(2) . . . . ?
N15 C76 C77 C78 178.30(13) . . . . ?
N15 C76 C77 C82 -0.6(2) . . . . ?
N15 C80 C81 C1 179.75(14) . . . . ?
N15 C80 C81 C82 -1.4(2) . . . . ?
N15 C83 C84 C85 -106.8(4) . . . . ?
N15 C83 C85 C84 105.4(3) . . . . ?
N15 C112 C113 C114 109.8(9) . . . . ?
N15 C112 C114 C113 -99.3(6) . . . . ?
C15 N3 C11 C10 -175.36(12) . . . . ?
C15 N3 C11 C12 1.76(18) . . . . ?
C15 N3 C18 C19 -43.8(2) . . . . ?
C15 N3 C18 C20 -114.70(16) . . . . ?
C15 C16 C17 O2 179.37(13) . . . . ?
C15 C16 C17 C12 0.18(18) . . . . ?
C15 C16 C21 O1 1.6(2) . . . . ?
C15 C16 C21 O3 -178.52(12) . . . . ?
N16 C86 C87 N17 56.36(15) . . . . ?
N16 C90 C91 F6 2.6(2) . . . . ?
N16 C90 C91 C92 -174.91(13) . . . . ?
N16 C90 C95 C94 173.54(13) . . . . ?
N17 C88 C89 N16 -57.00(15) . . . . ?
C17 C12 C13 C14 -178.10(12) . . . . ?
C17 C16 C21 O1 -179.66(13) . . . . ?
C17 C16 C21 O3 0.23(19) . . . . ?
O18 C103 C104 O19 -145.03(12) . . . . ?
O18 C103 C104 O21 35.69(17) . . . . ?
N18 C94 C95 C90 -179.80(12) . . . . ?
N18 C100 C101 C102 -107.18(14) . . . . ?
N18 C100 C102 C101 109.51(14) . . . . ?
C18 N3 C11 C10 -2.29(19) . . . . ?
C18 N3 C11 C12 174.82(12) . . . . ?
C18 N3 C15 C16 -175.58(13) . . . . ?
O20 C103 C104 O19 35.25(17) . . . . ?
O20 C103 C104 O21 -144.03(12) . . . . ?
C21 C16 C17 O2 0.6(2) . . . . ?
C21 C16 C17 C12 -178.54(12) . . . . ?
O22 C105 C106 O23 37.62(17) . . . . ?
O22 C105 C106 O25 -143.51(12) . . . . ?
C22 N4 C25 C24 63.42(14) . . . . ?
C22 N4 C26 C27 -57.00(17) . . . . ?
C22 N4 C26 C31 127.57(14) . . . . ?
C23 N5 C24 C25 51.84(15) . . . . ?
O24 C105 C106 O23 -142.54(12) . . . . ?
O24 C105 C106 O25 36.33(17) . . . . ?
C24 N5 C23 C22 -51.40(15) . . . . ?
C25 N4 C22 C23 -63.99(15) . . . . ?
C25 N4 C26 C27 163.59(12) . . . . ?
C25 N4 C26 C31 -11.84(19) . . . . ?
O26 C107 C108 O27 -5.49(19) . . . . ?
O26 C107 C108 O29 175.77(13) . . . . ?
C26 N4 C22 C23 153.51(12) . . . . ?
C26 N4 C25 C24 -153.90(12) . . . . ?
C26 C27 C28 C29 3.2(2) . . . . ?
C27 C26 C31 C30 0.70(19) . . . . ?
C27 C28 C29 C30 0.34(19) . . . . ?
C27 C28 C29 C32 -179.25(12) . . . . ?
O28 C107 C108 O27 173.78(13) . . . . ?
O28 C107 C108 O29 -4.96(18) . . . . ?
C28 C29 C30 N6 178.30(11) . . . . ?
C28 C29 C30 C31 -3.27(19) . . . . ?
C28 C29 C32 O4 2.39(19) . . . . ?
C28 C29 C32 C33 -178.10(12) . . . . ?
C29 C30 C31 C26 2.7(2) . . . . ?
C29 C32 C33 C34 -1.81(18) . . . . ?
C29 C32 C33 C35 -179.80(12) . . . . ?
C30 N6 C34 C33 -0.9(2) . . . . ?
C30 N6 C36 C37 140.43(13) . . . . ?
C30 N6 C36 C38 70.56(16) . . . . ?
C30 C29 C32 O4 -177.19(12) . . . . ?
C30 C29 C32 C33 2.32(18) . . . . ?
C31 C26 C27 F2 173.65(11) . . . . ?
C31 C26 C27 C28 -3.8(2) . . . . ?
C32 C29 C30 N6 -2.12(19) . . . . ?
C32 C29 C30 C31 176.31(12) . . . . ?
C32 C33 C34 N6 1.2(2) . . . . ?
C32 C33 C35 O32 179.84(13) . . . . ?
C32 C33 C35 O5 0.33(19) . . . . ?
C34 N6 C30 C29 1.33(18) . . . . ?
C34 N6 C30 C31 -177.10(12) . . . . ?
C34 N6 C36 C37 -45.05(18) . . . . ?
C34 N6 C36 C38 -114.92(14) . . . . ?
C34 C33 C35 O32 1.8(2) . . . . ?
C34 C33 C35 O5 -177.71(12) . . . . ?
C35 C33 C34 N6 179.25(12) . . . . ?
C36 N6 C30 C29 175.80(12) . . . . ?
C36 N6 C30 C31 -2.63(18) . . . . ?
C36 N6 C34 C33 -175.43(12) . . . . ?
C39 N7 C42 C41 -57.28(16) . . . . ?
C39 N7 C43 C44 152.25(13) . . . . ?
C39 N7 C43 C48 -28.3(2) . . . . ?
C40 N8 C41 C42 -57.86(14) . . . . ?
C41 N8 C40 C39 56.38(14) . . . . ?
C42 N7 C39 C40 54.65(16) . . . . ?
C42 N7 C43 C44 -36.0(2) . . . . ?
C42 N7 C43 C48 143.50(14) . . . . ?
C43 N7 C39 C40 -132.94(13) . . . . ?
C43 N7 C42 C41 130.17(14) . . . . ?
C43 C44 C45 N9 -178.61(12) . . . . ?
C43 C44 C45 C46 3.5(2) . . . . ?
C44 C43 C48 F3 171.90(11) . . . . ?
C44 C43 C48 C47 -5.0(2) . . . . ?
C44 C45 C46 C47 -5.00(19) . . . . ?
C44 C45 C46 C51 175.44(12) . . . . ?
C45 N9 C49 C50 -2.0(2) . . . . ?
C45 N9 C52 C53 139.75(13) . . . . ?
C45 N9 C52 C54 70.22(16) . . . . ?
C45 C46 C47 C48 1.58(19) . . . . ?
C45 C46 C51 O7 -177.04(12) . . . . ?
C45 C46 C51 C50 1.64(19) . . . . ?
C46 C47 C48 F3 -173.37(12) . . . . ?
C46 C47 C48 C43 3.5(2) . . . . ?
C47 C46 C51 O7 3.4(2) . . . . ?
C47 C46 C51 C50 -177.91(12) . . . . ?
C48 C43 C44 C45 1.43(19) . . . . ?
C49 N9 C45 C44 -175.34(12) . . . . ?
C49 N9 C45 C46 2.63(18) . . . . ?
C49 N9 C52 C53 -42.99(18) . . . . ?
C49 N9 C52 C54 -112.51(14) . . . . ?
C49 C50 C51 O7 177.79(13) . . . . ?
C49 C50 C51 C46 -0.87(19) . . . . ?
C49 C50 C55 O6 1.3(2) . . . . ?
C49 C50 C55 O8 -179.21(12) . . . . ?
C51 C46 C47 C48 -178.86(12) . . . . ?
C51 C50 C55 O6 -179.08(13) . . . . ?
C51 C50 C55 O8 0.4(2) . . . . ?
C52 N9 C45 C44 1.93(19) . . . . ?
C52 N9 C45 C46 179.90(12) . . . . ?
C52 N9 C49 C50 -179.26(13) . . . . ?
C55 C50 C51 O7 -1.8(2) . . . . ?
C55 C50 C51 C46 179.50(12) . . . . ?
C56 N10 C59 C58 -64.00(15) . . . . ?
C56 N10 C60 C61 159.23(13) . . . . ?
C56 N10 C60 C65 -15.8(2) . . . . ?
C57 N11 C58 C59 -49.81(15) . . . . ?
C58 N11 C57 C56 51.33(15) . . . . ?
C59 N10 C56 C57 64.90(15) . . . . ?
C59 N10 C60 C61 -52.37(19) . . . . ?
C59 N10 C60 C65 132.60(14) . . . . ?
C60 N10 C56 C57 -143.66(13) . . . . ?
C60 N10 C59 C58 144.82(13) . . . . ?
C60 C61 C62 C63 2.4(2) . . . . ?
C61 C60 C65 C64 1.2(2) . . . . ?
C61 C62 C63 C64 0.82(19) . . . . ?
C61 C62 C63 C66 -178.99(13) . . . . ?
C62 C63 C64 N12 177.58(12) . . . . ?
C62 C63 C64 C65 -3.0(2) . . . . ?
C62 C63 C66 O9 2.9(2) . . . . ?
C62 C63 C66 C68 -176.65(12) . . . . ?
C63 C64 C65 C60 2.0(2) . . . . ?
C63 C66 C68 C3 178.09(12) . . . . ?
C63 C66 C68 C67 -1.97(19) . . . . ?
C64 N12 C67 C68 1.7(2) . . . . ?
C64 N12 C69 C2 -149.5(2) . . . . ?
C64 N12 C69 C8 -79.8(2) . . . . ?
C64 N12 C109 C110 79.8(4) . . . . ?
C64 N12 C109 C111 146.0(4) . . . . ?
C64 C63 C66 O9 -176.90(12) . . . . ?
C64 C63 C66 C68 3.54(19) . . . . ?
C65 C60 C61 F4 173.67(12) . . . . ?
C65 C60 C61 C62 -3.4(2) . . . . ?
C66 C63 C64 N12 -2.6(2) . . . . ?
C66 C63 C64 C65 176.84(13) . . . . ?
C67 N12 C64 C63 0.0(2) . . . . ?
C67 N12 C64 C65 -179.48(13) . . . . ?
C67 N12 C69 C2 43.9(3) . . . . ?
C67 N12 C69 C8 113.6(2) . . . . ?
C67 N12 C109 C110 -117.1(3) . . . . ?
C67 N12 C109 C111 -50.9(5) . . . . ?
C69 N12 C64 C63 -166.70(19) . . . . ?
C69 N12 C64 C65 13.8(2) . . . . ?
C69 N12 C67 C68 168.1(2) . . . . ?
C70 N13 C73 C72 -55.59(16) . . . . ?
C70 N13 C74 C75 140.34(14) . . . . ?
C70 N13 C74 C79 -44.3(2) . . . . ?
C71 N14 C72 C73 -60.25(14) . . . . ?
C72 N14 C71 C70 58.01(14) . . . . ?
C73 N13 C70 C71 51.93(16) . . . . ?
C73 N13 C74 C75 -16.9(2) . . . . ?
C73 N13 C74 C79 158.40(13) . . . . ?
C74 N13 C70 C71 -106.88(15) . . . . ?
C74 N13 C73 C72 103.78(14) . . . . ?
C74 C75 C76 N15 -177.99(14) . . . . ?
C74 C75 C76 C77 2.0(2) . . . . ?
C75 C74 C79 F5 174.87(12) . . . . ?
C75 C74 C79 C78 -1.4(2) . . . . ?
C75 C76 C77 C78 -1.7(2) . . . . ?
C75 C76 C77 C82 179.36(13) . . . . ?
C76 N15 C80 C81 0.4(2) . . . . ?
C76 N15 C83 C84 -83.1(2) . . . . ?
C76 N15 C83 C85 -150.5(4) . . . . ?
C76 N15 C112 C113 84.4(4) . . . . ?
C76 N15 C112 C114 152.0(7) . . . . ?
C76 C77 C78 C79 -0.1(2) . . . . ?
C76 C77 C82 O13 -179.93(13) . . . . ?
C76 C77 C82 C81 -0.38(19) . . . . ?
C77 C78 C79 F5 -174.56(12) . . . . ?
C77 C78 C79 C74 1.7(2) . . . . ?
C78 C77 C82 O13 1.2(2) . . . . ?
C78 C77 C82 C81 -179.26(12) . . . . ?
C79 C74 C75 C76 -0.5(2) . . . . ?
C80 N15 C76 C75 -179.32(15) . . . . ?
C80 N15 C76 C77 0.7(2) . . . . ?
C80 N15 C83 C84 110.25(19) . . . . ?
C80 N15 C83 C85 42.8(4) . . . . ?
C80 N15 C112 C113 -118.9(3) . . . . ?
C80 N15 C112 C114 -51.4(8) . . . . ?
C80 C81 C82 O13 -179.09(14) . . . . ?
C80 C81 C82 C77 1.4(2) . . . . ?
C82 C77 C78 C79 178.81(13) . . . . ?
C83 N15 C76 C75 13.9(2) . . . . ?
C83 N15 C76 C77 -166.08(16) . . . . ?
C83 N15 C80 C81 166.68(18) . . . . ?
C86 N16 C89 C88 62.49(15) . . . . ?
C86 N16 C90 C91 -58.61(18) . . . . ?
C86 N16 C90 C95 126.44(14) . . . . ?
C87 N17 C88 C89 52.82(15) . . . . ?
C88 N17 C87 C86 -52.28(15) . . . . ?
C89 N16 C86 C87 -62.61(15) . . . . ?
C89 N16 C90 C91 163.94(13) . . . . ?
C89 N16 C90 C95 -11.0(2) . . . . ?
C90 N16 C86 C87 157.37(12) . . . . ?
C90 N16 C89 C88 -156.89(12) . . . . ?
C90 C91 C92 C93 0.8(2) . . . . ?
C91 C90 C95 C94 -1.6(2) . . . . ?
C91 C92 C93 C94 -0.6(2) . . . . ?
C91 C92 C93 C96 179.58(13) . . . . ?
C92 C93 C94 N18 -179.07(12) . . . . ?
C92 C93 C94 C95 -0.7(2) . . . . ?
C92 C93 C96 O15 -1.1(2) . . . . ?
C92 C93 C96 C97 177.31(12) . . . . ?
C93 C94 C95 C90 1.9(2) . . . . ?
C93 C96 C97 C98 1.8(2) . . . . ?
C93 C96 C97 C99 -176.03(12) . . . . ?
C94 N18 C98 C97 -2.8(2) . . . . ?
C94 N18 C100 C101 143.03(13) . . . . ?
C94 N18 C100 C102 73.32(16) . . . . ?
C94 C93 C96 O15 179.03(13) . . . . ?
C94 C93 C96 C97 -2.54(19) . . . . ?
C95 C90 C91 F6 177.77(12) . . . . ?
C95 C90 C91 C92 0.3(2) . . . . ?
C96 C93 C94 N18 0.8(2) . . . . ?
C96 C93 C94 C95 179.12(13) . . . . ?
C96 C97 C98 N18 0.9(2) . . . . ?
C96 C97 C99 O16 172.52(14) . . . . ?
C96 C97 C99 O17 -6.3(2) . . . . ?
C98 N18 C94 C93 1.93(19) . . . . ?
C98 N18 C94 C95 -176.42(13) . . . . ?
C98 N18 C100 C101 -42.45(19) . . . . ?
C98 N18 C100 C102 -112.15(14) . . . . ?
C98 C97 C99 O16 -5.3(2) . . . . ?
C98 C97 C99 O17 175.82(13) . . . . ?
C99 C97 C98 N18 178.79(13) . . . . ?
C100 N18 C94 C93 176.54(12) . . . . ?
C100 N18 C94 C95 -1.80(19) . . . . ?
C100 N18 C98 C97 -177.32(13) . . . . ?
C109 N12 C64 C63 162.7(3) . . . . ?
C109 N12 C64 C65 -16.8(3) . . . . ?
C109 N12 C67 C68 -161.6(3) . . . . ?
C111 C110 C109 N12 104.9(5) . . . . ?
C112 N15 C76 C75 -23.2(3) . . . . ?
C112 N15 C76 C77 156.8(3) . . . . ?
C112 N15 C80 C81 -155.6(3) . . . . ?

loop_
_smtbx_masks_void_nr
_smtbx_masks_void_average_x
_smtbx_masks_void_average_y
_smtbx_masks_void_average_z
_smtbx_masks_void_volume
_smtbx_masks_void_count_electrons
_smtbx_masks_void_content
1 -0.328 0.815 0.250 458.3 130.2 ?
2 0.807 -0.294 0.750 458.3 130.2 ?
